data_4332274
loop_
_publ_author_name
'Maekawa, Masaki'
'Ozawa, Yoshiki'
'Yagasaki, Atsushi'

_publ_section_title
;
 Icosaniobate:&#x00A0; A New Member of the Isoniobate Family
;
_journal_issue 24
_journal_name_full 'Inorganic Chemistry'
_journal_page_first 9608
_journal_page_last 9609
_journal_paper_doi 10.1021/ic0601788
_journal_volume 45
_journal_year 2006
_chemical_formula_sum 'C128 H288 N8 Nb20 O54'
_chemical_formula_weight 4661.86
_chemical_name_systematic
; 
 ? 
;
_space_group_IT_number 18
_symmetry_space_group_name_Hall 'P 2bc 2'
_symmetry_space_group_name_H-M 'P 2 21 21'
_atom_sites_solution_primary direct
_atom_sites_solution_secondary difmap
_audit_creation_method SHELXL-97
_cell_angle_alpha 90.00
_cell_angle_beta 90.00
_cell_angle_gamma 90.00
_cell_formula_units_Z 4
_cell_length_a 17.7284(18)
_cell_length_b 33.542(3)
_cell_length_c 34.316(2)
_cell_measurement_temperature 150(1)
_cell_volume 20406(3)
_computing_data_collection 'RAPID AUTO'
_computing_structure_refinement 'SHELXL-97 (Sheldrick, 1997)'
_computing_structure_solution 'SHELXS-97 (Sheldrick, 1990)'
_diffrn_ambient_temperature 150(1)
_diffrn_detector_area_resol_mean 10
_diffrn_measured_fraction_theta_full .986
_diffrn_measured_fraction_theta_max .986
_diffrn_measurement_device_type 'Rigaku R-axis Rapid diffractometer'
_diffrn_measurement_method '\w-axis rotation'
_diffrn_radiation_monochromator graphite
_diffrn_radiation_source 'fine-focus sealed tube'
_diffrn_radiation_type MoK\a
_diffrn_radiation_wavelength 0.71073
_diffrn_reflns_av_R_equivalents 0.0453
_diffrn_reflns_av_sigmaI/netI 0.0270
_diffrn_reflns_limit_h_max 22
_diffrn_reflns_limit_h_min -22
_diffrn_reflns_limit_k_max 43
_diffrn_reflns_limit_k_min -43
_diffrn_reflns_limit_l_max 44
_diffrn_reflns_limit_l_min -41
_diffrn_reflns_number 327009
_diffrn_reflns_theta_full 27.43
_diffrn_reflns_theta_max 27.43
_diffrn_reflns_theta_min 2.99
_exptl_absorpt_coefficient_mu 1.140
_exptl_absorpt_correction_T_max 0.6910
_exptl_absorpt_correction_T_min 0.6279
_exptl_crystal_colour colorless
_exptl_crystal_density_diffrn 1.517
_exptl_crystal_density_method 'not measured'
_exptl_crystal_description prism
_exptl_crystal_F_000 9456
_exptl_crystal_size_max 0.45
_exptl_crystal_size_mid 0.40
_exptl_crystal_size_min 0.35
_refine_diff_density_max 2.046
_refine_diff_density_min -.845
_refine_diff_density_rms .152
_refine_ls_abs_structure_details 'Flack H D (1983), Acta Cryst. A39, 876-881'
_refine_ls_abs_structure_Flack 0.08(4)
_refine_ls_extinction_method none
_refine_ls_goodness_of_fit_ref 1.080
_refine_ls_hydrogen_treatment undef
_refine_ls_matrix_type full
_refine_ls_number_parameters 1922
_refine_ls_number_reflns 45939
_refine_ls_number_restraints 48
_refine_ls_restrained_S_all 1.082
_refine_ls_R_factor_all 0.0640
_refine_ls_R_factor_gt 0.0611
_refine_ls_shift/su_max 0.724
_refine_ls_shift/su_mean 0.008
_refine_ls_structure_factor_coef Fsqd
_refine_ls_weighting_details 'calc w=1/[\s^2^(Fo^2^)+(0.0985P)^2^+72.1941P] where P=(Fo^2^+2Fc^2^)/3'
_refine_ls_weighting_scheme calc
_refine_ls_wR_factor_gt 0.1758
_refine_ls_wR_factor_ref 0.1780
_reflns_number_gt 43336
_reflns_number_total 45939
_reflns_threshold_expression >2sigma(I)
_cod_data_source_file ic0601788sup1.cif
_cod_data_source_block ya0504-51
_cod_database_code 4332274

loop_
_symmetry_equiv_pos_as_xyz
'x, y, z'
'-x, -y+1/2, z+1/2'
'x, -y, -z'
'-x, y+1/2, -z+1/2'

loop_
_atom_site_label
_atom_site_type_symbol
_atom_site_fract_x
_atom_site_fract_y
_atom_site_fract_z
_atom_site_U_iso_or_equiv
_atom_site_adp_type
_atom_site_occupancy
_atom_site_symmetry_multiplicity
_atom_site_calc_flag
_atom_site_refinement_flags
Nb1 Nb 0.23028(5) 0.16081(2) 0.06764(2) 0.04769(17) Uani 1 1 d .
Nb2 Nb 0.20390(5) 0.22878(3) -0.00043(2) 0.05228(19) Uani 1 1 d .
Nb3 Nb 0.36627(5) 0.17527(2) 0.13471(2) 0.04538(16) Uani 1 1 d .
Nb4 Nb 0.34156(4) 0.24413(2) 0.06747(2) 0.03862(14) Uani 1 1 d .
Nb5 Nb 0.31064(6) 0.31162(2) -0.00046(2) 0.0570(2) Uani 1 1 d .
Nb6 Nb 0.18081(5) 0.18066(2) 0.16036(2) 0.04478(16) Uani 1 1 d .
Nb7 Nb 0.15034(4) 0.24922(2) 0.09332(2) 0.04134(15) Uani 1 1 d .
Nb8 Nb 0.12323(6) 0.31542(3) 0.02370(2) 0.0591(2) Uani 1 1 d .
Nb9 Nb 0.28803(4) 0.262061(19) 0.159104(18) 0.03444(13) Uani 1 1 d .
Nb10 Nb 0.25768(5) 0.33057(2) 0.090923(19) 0.04291(16) Uani 1 1 d .
Nb11 Nb 0.30068(4) 0.341092(19) 0.235586(18) 0.03478(13) Uani 1 1 d .
Nb12 Nb 0.26079(5) 0.40962(2) 0.168440(19) 0.04089(15) Uani 1 1 d .
Nb13 Nb 0.39566(4) 0.36678(3) 0.31579(2) 0.04710(17) Uani 1 1 d .
Nb14 Nb 0.35920(4) 0.43468(2) 0.24829(2) 0.04306(16) Uani 1 1 d .
Nb15 Nb 0.31741(6) 0.50316(2) 0.18244(3) 0.0567(2) Uani 1 1 d .
Nb16 Nb 0.20923(4) 0.34176(2) 0.320175(18) 0.03824(14) Uani 1 1 d .
Nb17 Nb 0.16734(4) 0.408968(19) 0.253051(18) 0.03351(13) Uani 1 1 d .
Nb18 Nb 0.13069(5) 0.47902(2) 0.18771(2) 0.04784(18) Uani 1 1 d .
Nb19 Nb 0.26340(4) 0.43661(2) 0.33525(2) 0.04124(15) Uani 1 1 d .
Nb20 Nb 0.22566(5) 0.50462(2) 0.26864(2) 0.04519(16) Uani 1 1 d .
O1 O 0.2106(5) 0.1236(2) 0.0345(2) 0.0638(18) Uani 1 1 d .
O2 O 0.1832(4) 0.1924(2) -0.03423(19) 0.0659(19) Uani 1 1 d .
O3 O 0.4414(4) 0.1474(2) 0.1526(2) 0.0615(17) Uani 1 1 d .
O4 O 0.1287(5) 0.1574(2) 0.1966(2) 0.0643(18) Uani 1 1 d .
O5 O 0.0455(6) 0.3436(3) 0.0076(2) 0.083(3) Uani 1 1 d .
O6 O 0.3650(6) 0.3370(2) -0.0347(2) 0.079(2) Uani 1 1 d .
O7 O 0.3243(4) 0.14492(17) 0.09110(19) 0.0531(14) Uani 1 1 d .
O8 O 0.2923(3) 0.20325(17) 0.03350(16) 0.0443(12) Uani 1 1 d .
O9 O 0.2774(4) 0.2627(2) -0.02563(18) 0.0590(17) Uani 1 1 d .
O10 O 0.1694(4) 0.14838(18) 0.11317(18) 0.0526(15) Uani 1 1 d .
O11 O 0.1558(4) 0.20701(18) 0.05211(17) 0.0475(13) Uani 1 1 d .
O12 O 0.1205(4) 0.2658(2) -0.00528(17) 0.0627(18) Uani 1 1 d .
O13 O 0.4125(3) 0.21239(16) 0.09140(17) 0.0438(12) Uani 1 1 d .
O14 O 0.3861(4) 0.27377(18) 0.02889(17) 0.0509(14) Uani 1 1 d .
O15 O 0.1078(4) 0.21946(19) 0.13219(18) 0.0495(13) Uani 1 1 d .
O16 O 0.0809(4) 0.2820(2) 0.07041(17) 0.0559(16) Uani 1 1 d .
O17 O 0.2809(4) 0.15983(17) 0.16790(18) 0.0523(14) Uani 1 1 d .
O18 O 0.2082(5) 0.3340(2) -0.00729(17) 0.071(2) Uani 1 1 d .
O19 O 0.3686(3) 0.22722(17) 0.16539(17) 0.0453(12) Uani 1 1 d .
O20 O 0.3380(3) 0.28726(15) 0.10879(15) 0.0393(11) Uani 1 1 d .
O21 O 0.3204(4) 0.34461(17) 0.04988(16) 0.0540(16) Uani 1 1 d .
O22 O 0.2171(3) 0.23189(16) 0.18504(14) 0.0385(11) Uani 1 1 d .
O23 O 0.2004(3) 0.29027(15) 0.12754(15) 0.0381(11) Uani 1 1 d .
O24 O 0.1676(4) 0.34753(18) 0.06971(16) 0.0528(15) Uani 1 1 d .
O25 O 0.2581(3) 0.21980(16) 0.11042(15) 0.0404(11) Uani 1 1 d .
O26 O 0.2350(3) 0.27653(16) 0.05354(15) 0.0427(12) Uani 1 1 d .
O27 O 0.3121(4) 0.30416(16) 0.19358(15) 0.0440(12) Uani 1 1 d .
O28 O 0.2776(4) 0.36976(16) 0.12989(15) 0.0478(14) Uani 1 1 d .
O29 O 0.3879(3) 0.33511(19) 0.26533(16) 0.0458(13) Uani 1 1 d .
O30 O 0.3472(3) 0.39149(17) 0.20683(15) 0.0417(12) Uani 1 1 d .
O31 O 0.3208(4) 0.45106(17) 0.15149(18) 0.0538(15) Uani 1 1 d .
O32 O 0.2346(3) 0.31524(15) 0.26901(15) 0.0391(11) Uani 1 1 d .
O33 O 0.2086(3) 0.37310(14) 0.21096(14) 0.0343(10) Uani 1 1 d .
O34 O 0.1683(4) 0.43137(16) 0.15571(16) 0.0447(12) Uani 1 1 d .
O35 O 0.4337(3) 0.4106(2) 0.27661(18) 0.0504(14) Uani 1 1 d .
O36 O 0.3993(4) 0.47267(19) 0.2161(2) 0.0536(15) Uani 1 1 d .
O37 O 0.1286(3) 0.37024(16) 0.28471(16) 0.0396(11) Uani 1 1 d .
O38 O 0.0929(3) 0.43240(17) 0.22433(16) 0.0436(12) Uani 1 1 d .
O39 O 0.3140(4) 0.33386(18) 0.33550(15) 0.0480(13) Uani 1 1 d .
O40 O 0.2137(5) 0.51019(16) 0.16552(19) 0.0595(17) Uani 1 1 d .
O41 O 0.3578(3) 0.41130(19) 0.34673(16) 0.0479(13) Uani 1 1 d .
O42 O 0.3174(3) 0.47040(17) 0.29008(17) 0.0455(13) Uani 1 1 d .
O43 O 0.2932(4) 0.52988(19) 0.2319(2) 0.0588(16) Uani 1 1 d .
O44 O 0.2062(3) 0.39077(17) 0.35089(16) 0.0437(12) Uani 1 1 d .
O45 O 0.1796(3) 0.45168(15) 0.29325(15) 0.0378(11) Uani 1 1 d .
O46 O 0.1376(4) 0.50928(16) 0.23623(18) 0.0510(14) Uani 1 1 d .
O47 O 0.2521(4) 0.47118(19) 0.37201(19) 0.0538(15) Uani 1 1 d .
O48 O 0.2123(4) 0.53931(18) 0.3051(2) 0.0568(16) Uani 1 1 d .
O49 O 0.4756(4) 0.3504(3) 0.3402(2) 0.071(2) Uani 1 1 d .
O50 O 0.1607(4) 0.30608(18) 0.34656(17) 0.0521(14) Uani 1 1 d .
O51 O 0.3679(5) 0.5372(2) 0.1554(3) 0.078(2) Uani 1 1 d .
O52 O 0.0496(5) 0.4953(2) 0.1647(2) 0.0664(19) Uani 1 1 d .
O53 O 0.2793(3) 0.39194(15) 0.27744(15) 0.0363(10) Uani 1 1 d .
O54 O 0.2475(3) 0.44931(15) 0.22129(15) 0.0405(12) Uani 1 1 d .
C1 C 0.0708(6) 0.0691(3) 0.2178(3) 0.056(2) Uani 1 1 d .
C2 C 0.0377(6) 0.0667(4) 0.2588(3) 0.063(3) Uani 1 1 d .
C3 C 0.0998(8) 0.0760(4) 0.2886(3) 0.076(3) Uani 1 1 d .
C4 C 0.0716(8) 0.0809(5) 0.3302(3) 0.089(4) Uani 1 1 d .
C5 C 0.0646(6) 0.0652(4) 0.1477(3) 0.064(3) Uani 1 1 d .
C6 C 0.0222(8) 0.0581(4) 0.1101(3) 0.078(4) Uani 1 1 d .
C7 C 0.0790(10) 0.0626(6) 0.0762(3) 0.111(6) Uani 1 1 d .
C8 C 0.0434(10) 0.0566(7) 0.0359(4) 0.127(8) Uani 1 1 d .
C9 C -0.0526(6) 0.0835(4) 0.1845(3) 0.068(3) Uani 1 1 d .
C10 C -0.0420(7) 0.1292(4) 0.1832(4) 0.083(4) Uani 1 1 d .
C11 C -0.1153(11) 0.1460(5) 0.1742(5) 0.107(5) Uani 1 1 d .
C12 C -0.096(3) 0.1928(7) 0.1756(9) 0.29(3) Uani 1 1 d .
C13 C -0.0114(6) 0.0159(4) 0.1879(3) 0.066(3) Uani 1 1 d .
C14 C 0.0534(6) -0.0155(3) 0.1854(3) 0.064(3) Uani 1 1 d .
C15 C 0.0196(7) -0.0583(4) 0.1870(4) 0.074(3) Uani 1 1 d .
C16 C -0.0224(8) -0.0683(5) 0.1504(4) 0.085(4) Uani 1 1 d .
N1 N 0.0177(5) 0.0590(3) 0.1852(2) 0.061(2) Uani 1 1 d .
C17 C 0.0965(6) 0.3486(3) 0.4353(3) 0.056(2) Uani 1 1 d .
C18 C 0.0711(7) 0.3895(4) 0.4477(3) 0.068(3) Uani 1 1 d .
C19 C 0.1370(9) 0.4187(4) 0.4424(4) 0.084(4) Uani 1 1 d .
C20 C 0.1087(10) 0.4629(4) 0.4504(5) 0.101(5) Uani 1 1 d .
C21 C 0.0108(8) 0.3143(4) 0.4833(3) 0.084(4) Uani 1 1 d .
C22 C 0.0770(9) 0.3079(4) 0.5124(4) 0.083(4) Uani 1 1 d .
C23 C 0.0427(11) 0.3033(5) 0.5555(4) 0.104(5) Uani 1 1 d .
C24 C 0.0138(12) 0.3401(8) 0.5696(6) 0.136(7) Uani 1 1 d .
C25 C -0.0320(6) 0.3212(5) 0.4174(3) 0.087(4) Uani 1 1 d .
C26 C -0.0174(9) 0.3201(5) 0.3730(3) 0.089(4) Uani 1 1 d .
C27 C -0.0884(8) 0.3371(5) 0.3522(3) 0.088(4) Uani 1 1 d .
C28 C -0.0737(15) 0.3339(7) 0.3060(6) 0.149(10) Uani 1 1 d .
C29 C 0.0796(9) 0.2760(3) 0.4296(4) 0.081(4) Uani 1 1 d .
C30 C 0.0367(12) 0.2390(4) 0.4370(6) 0.117(6) Uani 1 1 d .
C31 C 0.0869(18) 0.2041(6) 0.4206(6) 0.159(11) Uani 1 1 d .
C32 C 0.066(2) 0.183(3) 0.3922(14) 0.51(6) Uani 1 1 d .
N2 N 0.0400(5) 0.3152(3) 0.4420(2) 0.060(2) Uani 1 1 d .
C33 C 0.1384(9) 0.3468(6) 0.8991(6) 0.114(6) Uani 1 1 d D
C34 C 0.1953(8) 0.3158(3) 0.8898(3) 0.074(3) Uani 1 1 d D
C35A C 0.1661(11) 0.2736(6) 0.8911(6) 0.053(4) Uiso 0.50 1 d P
C35B C 0.2473(16) 0.2866(8) 0.8817(8) 0.083(7) Uiso 0.50 1 d P
C36 C 0.2248(8) 0.2445(4) 0.8794(5) 0.087(4) Uani 1 1 d .
C37 C 0.2248(10) 0.4115(11) 0.9178(8) 0.226(19) Uani 1 1 d D
C38 C 0.2549(11) 0.4343(7) 0.9418(9) 0.171(12) Uani 1 1 d D
C39 C 0.3142(19) 0.4540(7) 0.9608(7) 0.163(12) Uani 1 1 d D
C40 C 0.324(5) 0.4354(10) 0.9964(13) 0.47(6) Uani 1 1 d D
C41 C 0.1058(14) 0.3977(10) 0.9178(11) 0.26(2) Uani 1 1 d D
C42 C 0.0600(7) 0.4216(5) 0.9331(5) 0.101(5) Uani 1 1 d D
C43 C -0.0264(11) 0.4193(11) 0.9404(6) 0.188(14) Uani 1 1 d D
C45 C 0.1667(17) 0.3980(4) 0.8541(4) 0.149(11) Uani 1 1 d D
C46 C 0.201(2) 0.3916(5) 0.8221(4) 0.23(2) Uani 1 1 d D
C47 C 0.1814(10) 0.3874(4) 0.7837(3) 0.087(4) Uani 1 1 d D
C48 C 0.138(3) 0.3485(8) 0.7798(10) 0.31(3) Uani 1 1 d D
N3 N 0.1692(5) 0.3914(2) 0.8961(2) 0.0557(19) Uani 1 1 d D
C49 C 0.2791(8) 0.1226(5) 0.9433(4) 0.086(4) Uani 1 1 d .
C50 C 0.2512(9) 0.0784(5) 0.9368(5) 0.104(5) Uani 1 1 d .
C51 C 0.1617(10) 0.0805(8) 0.9396(5) 0.132(8) Uani 1 1 d .
C52 C 0.1276(16) 0.0435(12) 0.9372(6) 0.222(19) Uani 1 1 d .
C53 C 0.4125(8) 0.1014(4) 0.9604(4) 0.081(4) Uani 1 1 d .
C54 C 0.3966(10) 0.1114(5) 1.0058(4) 0.094(4) Uani 1 1 d D
C55 C 0.442(3) 0.0785(13) 1.0282(14) 0.32(3) Uani 1 1 d D
C56 C 0.367(4) 0.0492(19) 1.022(2) 0.41(4) Uiso 1 1 d D
C57 C 0.3750(7) 0.1722(3) 0.9419(3) 0.070(3) Uani 1 1 d .
C58 C 0.4599(7) 0.1850(5) 0.9371(4) 0.085(4) Uani 1 1 d .
C59 C 0.4601(11) 0.2313(5) 0.9435(5) 0.102(5) Uani 1 1 d .
C60 C 0.4503(16) 0.2505(8) 0.9108(8) 0.156(9) Uani 1 1 d .
C61 C 0.3820(7) 0.1169(3) 0.8925(3) 0.064(3) Uani 1 1 d .
C62 C 0.3427(10) 0.1445(5) 0.8622(4) 0.097(4) Uani 1 1 d .
C63 C 0.3502(18) 0.1241(7) 0.8216(4) 0.161(11) Uani 1 1 d D
C64A C 0.332(4) 0.1512(19) 0.7853(16) 0.20(3) Uiso 0.50 1 d PD
C64B C 0.269(3) 0.127(2) 0.807(2) 0.23(3) Uiso 0.50 1 d PD
N4 N 0.3613(5) 0.1280(3) 0.9350(3) 0.063(2) Uani 1 1 d .
C65 C 0.5881(8) 0.3886(5) 0.1552(4) 0.085(4) Uani 1 1 d .
C66 C 0.5537(9) 0.4131(5) 0.1903(4) 0.090(4) Uani 1 1 d .
C67 C 0.6252(12) 0.4312(7) 0.2109(6) 0.132(7) Uani 1 1 d .
C68 C 0.6055(10) 0.4523(6) 0.2445(4) 0.104(5) Uani 1 1 d .
C69 C 0.4705(7) 0.4046(4) 0.1126(4) 0.078(3) Uani 1 1 d .
C70 C 0.4969(19) 0.4379(6) 0.0890(8) 0.178(12) Uani 1 1 d D
C71 C 0.429(2) 0.4664(10) 0.0793(10) 0.21(2) Uani 1 1 d D
C72 C 0.4874(18) 0.4903(12) 0.0689(10) 0.32(3) Uani 1 1 d D
C73 C 0.4808(8) 0.3414(5) 0.1498(4) 0.089(4) Uani 1 1 d .
C74 C 0.5185(11) 0.3074(5) 0.1732(5) 0.105(5) Uani 1 1 d .
C75 C 0.5399(13) 0.2737(9) 0.1530(5) 0.145(9) Uani 1 1 d .
C76 C 0.5606(11) 0.2380(6) 0.1828(9) 0.148(10) Uani 1 1 d .
C77 C 0.5688(9) 0.3543(4) 0.0928(4) 0.091(4) Uani 1 1 d .
C78 C 0.5206(9) 0.3279(6) 0.0657(4) 0.100(5) Uani 1 1 d .
C79 C 0.5689(15) 0.3195(7) 0.0310(6) 0.142(8) Uani 1 1 d .
C80 C 0.579(2) 0.3405(14) 0.0007(7) 0.236(18) Uani 1 1 d .
N5 N 0.5265(6) 0.3709(3) 0.1282(3) 0.080(3) Uani 1 1 d .
C81 C 0.2499(6) 0.2212(3) 0.2814(4) 0.065(3) Uani 1 1 d .
C82 C 0.1812(9) 0.1962(4) 0.2906(4) 0.089(4) Uani 1 1 d .
C83 C 0.1123(8) 0.2204(4) 0.2796(5) 0.086(4) Uani 1 1 d .
C84 C 0.0394(10) 0.1975(7) 0.2888(10) 0.170(11) Uani 1 1 d .
C85 C 0.3831(7) 0.2370(4) 0.2853(4) 0.079(3) Uani 1 1 d .
C86 C 0.4654(8) 0.2269(6) 0.3019(7) 0.122(7) Uani 1 1 d .
C87 C 0.5166(9) 0.2638(5) 0.2940(6) 0.110(6) Uani 1 1 d .
C88 C 0.6013(11) 0.2527(8) 0.3013(8) 0.163(11) Uani 1 1 d .
C89 C 0.3226(10) 0.1947(5) 0.3375(5) 0.106(5) Uani 1 1 d .
C90 C 0.3114(15) 0.2300(9) 0.3628(5) 0.166(11) Uani 1 1 d D
C91 C 0.299(3) 0.2068(15) 0.4001(13) 0.32(3) Uiso 1 1 d D
C92 C 0.292(3) 0.2361(14) 0.4323(15) 0.28(2) Uiso 1 1 d D
C93 C 0.3509(8) 0.1663(4) 0.2649(7) 0.133(8) Uani 1 1 d D
C94 C 0.293(2) 0.1330(8) 0.2624(19) 0.59(7) Uani 1 1 d D
C95 C 0.3504(12) 0.1030(6) 0.2409(6) 0.129(8) Uani 1 1 d D
C96 C 0.2898(12) 0.0646(13) 0.2379(11) 0.27(2) Uani 1 1 d D
N6 N 0.3259(7) 0.2044(3) 0.2954(4) 0.085(3) Uani 1 1 d D
C97 C 0.9818(7) 0.3406(4) 0.1427(5) 0.090(4) Uani 1 1 d .
C98 C 1.0502(13) 0.3430(5) 0.1695(9) 0.188(14) Uani 1 1 d .
C99 C 1.0580(6) 0.3016(4) 0.1929(4) 0.078(4) Uani 1 1 d .
C10C C 0.993(3) 0.2823(17) 0.2101(17) 0.155(18) Uiso 0.50 1 d P
C10D C 0.9991(18) 0.3037(10) 0.2234(9) 0.087(8) Uiso 0.50 1 d P
C101 C 1.0299(8) 0.3970(5) 0.1009(5) 0.100(5) Uani 1 1 d .
C102 C 1.0118(12) 0.4341(6) 0.0807(7) 0.129(8) Uani 1 1 d .
C103 C 1.0783(13) 0.4439(8) 0.0516(9) 0.163(12) Uani 1 1 d .
C104 C 1.131(4) 0.4603(15) 0.0617(6) 0.43(5) Uani 1 1 d .
C105 C 0.8876(9) 0.3747(6) 0.1030(6) 0.119(7) Uani 1 1 d .
C106 C 0.8969(9) 0.3464(7) 0.0681(5) 0.118(7) Uani 1 1 d .
C107 C 0.8261(13) 0.3488(8) 0.0420(7) 0.149(9) Uani 1 1 d D
C108 C 0.766(7) 0.313(3) 0.028(4) 0.85(10) Uiso 1 1 d D
C109 C 0.9450(9) 0.4128(5) 0.1577(5) 0.108(6) Uani 1 1 d .
C110 C 0.8859(10) 0.4007(6) 0.1878(6) 0.119(7) Uani 1 1 d .
C111 C 0.8785(14) 0.4333(13) 0.2195(10) 0.29(3) Uani 1 1 d .
C11E C 0.8444(16) 0.4686(8) 0.2083(8) 0.080(7) Uiso 0.50 1 d P
C11F C 0.823(2) 0.4386(12) 0.2414(12) 0.117(11) Uiso 0.50 1 d P
N7 N 0.9596(6) 0.3801(4) 0.1265(4) 0.094(4) Uani 1 1 d .
C113 C 0.5799(10) 0.1127(9) 0.1040(6) 0.178(13) Uani 1 1 d D
C114 C 0.618(2) 0.1569(11) 0.0962(8) 0.34(3) Uani 1 1 d D
C115 C 0.5646(16) 0.1653(6) 0.0589(5) 0.163(12) Uani 1 1 d D
C116 C 0.5817(18) 0.2073(6) 0.0474(6) 0.154(10) Uani 1 1 d D
C117 C 0.7065(8) 0.0883(4) 0.1268(5) 0.086(4) Uani 1 1 d .
C118 C 0.7194(19) 0.0701(11) 0.0894(9) 0.28(3) Uani 1 1 d D
C119 C 0.8140(16) 0.0747(15) 0.0879(7) 0.24(2) Uani 1 1 d D
C120 C 0.8380(19) 0.0639(11) 0.0474(10) 0.232(18) Uani 1 1 d .
C121 C 0.5929(9) 0.0443(8) 0.1489(8) 0.150(10) Uani 1 1 d .
C122 C 0.5120(12) 0.0435(8) 0.1546(8) 0.152(9) Uani 1 1 d .
C123 C 0.4995(17) 0.0057(6) 0.1679(8) 0.174(13) Uani 1 1 d .
C124 C 0.486(3) -0.0270(8) 0.1466(13) 0.27(2) Uani 1 1 d .
C125 C 0.6162(19) 0.1147(8) 0.1741(7) 0.165(11) Uani 1 1 d .
C126 C 0.6296(19) 0.1043(7) 0.2124(4) 0.171(12) Uani 1 1 d D
C127 C 0.625(2) 0.1376(12) 0.2456(8) 0.25(2) Uani 1 1 d D
C128 C 0.564(2) 0.1202(12) 0.2659(19) 0.32(3) Uani 1 1 d D
N8 N 0.6239(6) 0.0917(4) 0.1380(3) 0.084(3) Uani 1 1 d D
C201 C 0.761(2) 0.2638(12) 0.1160(11) 0.118(11) Uiso 0.50 1 d PD
C202 C 0.757(2) 0.2818(9) 0.1530(9) 0.103(9) Uiso 0.50 1 d PD
O203 O 0.7481(13) 0.3181(7) 0.1496(7) 0.103(6) Uiso 0.50 1 d PD
O204 O 0.7685(11) 0.2670(6) 0.1864(6) 0.089(5) Uiso 0.50 1 d PD
C205 C 0.7669(13) 0.2910(6) 0.2202(6) 0.064(5) Uiso 0.50 1 d PD
C206 C 0.7880(13) 0.2644(7) 0.2498(7) 0.067(5) Uiso 0.50 1 d PD
C211 C 0.300(7) 0.082(3) 0.452(2) 0.35(6) Uiso 0.50 1 d PD
C212 C 0.288(4) 0.0903(19) 0.4067(18) 0.32(5) Uiso 0.50 1 d PD
O213 O 0.268(3) 0.1016(13) 0.3710(14) 0.201(16) Uiso 0.50 1 d PD
O214 O 0.334(3) 0.0702(14) 0.3777(14) 0.204(17) Uiso 0.50 1 d PD
C215 C 0.368(3) 0.0558(16) 0.3411(16) 0.162(19) Uiso 0.50 1 d PD
C216 C 0.442(2) 0.0371(11) 0.3312(11) 0.109(10) Uiso 0.50 1 d PD
C221 C 0.2870(9) 0.0654(5) 0.1298(5) 0.043(3) Uiso 0.50 1 d PD
C222 C 0.2804(8) 0.0213(4) 0.1355(4) 0.037(3) Uiso 0.50 1 d PD
O223 O 0.3201(8) 0.0006(5) 0.1186(4) 0.065(3) Uiso 0.50 1 d PD
O224 O 0.2355(9) 0.0104(5) 0.1556(5) 0.069(4) Uiso 0.50 1 d PD

loop_
_atom_site_aniso_label
_atom_site_aniso_U_11
_atom_site_aniso_U_22
_atom_site_aniso_U_33
_atom_site_aniso_U_23
_atom_site_aniso_U_13
_atom_site_aniso_U_12
Nb1 0.0584(4) 0.0416(4) 0.0430(4) -0.0104(3) 0.0050(3) -0.0046(3)
Nb2 0.0665(5) 0.0597(4) 0.0307(3) -0.0107(3) -0.0010(3) 0.0078(4)
Nb3 0.0514(4) 0.0374(3) 0.0474(4) -0.0024(3) 0.0027(3) 0.0111(3)
Nb4 0.0463(4) 0.0367(3) 0.0328(3) -0.0055(3) 0.0072(3) 0.0024(3)
Nb5 0.0927(6) 0.0483(4) 0.0299(3) 0.0016(3) 0.0174(4) 0.0086(4)
Nb6 0.0527(4) 0.0426(4) 0.0390(3) 0.0004(3) 0.0051(3) -0.0043(3)
Nb7 0.0443(4) 0.0497(4) 0.0300(3) -0.0045(3) 0.0000(3) 0.0051(3)
Nb8 0.0825(6) 0.0651(5) 0.0296(3) 0.0003(3) -0.0038(4) 0.0257(5)
Nb9 0.0404(3) 0.0345(3) 0.0284(3) -0.0028(2) 0.0012(2) 0.0045(3)
Nb10 0.0641(4) 0.0357(3) 0.0290(3) -0.0002(2) 0.0080(3) 0.0074(3)
Nb11 0.0375(3) 0.0366(3) 0.0303(3) -0.0053(2) -0.0013(2) 0.0048(3)
Nb12 0.0569(4) 0.0326(3) 0.0332(3) -0.0023(2) 0.0074(3) 0.0027(3)
Nb13 0.0390(3) 0.0589(4) 0.0435(4) -0.0140(3) -0.0098(3) 0.0077(3)
Nb14 0.0393(3) 0.0437(3) 0.0462(4) -0.0114(3) 0.0077(3) -0.0063(3)
Nb15 0.0786(6) 0.0363(4) 0.0552(5) -0.0015(3) 0.0219(4) -0.0076(4)
Nb16 0.0445(3) 0.0416(3) 0.0286(3) -0.0024(2) -0.0017(3) 0.0022(3)
Nb17 0.0358(3) 0.0335(3) 0.0312(3) -0.0043(2) -0.0002(2) 0.0011(2)
Nb18 0.0679(5) 0.0339(3) 0.0417(4) -0.0009(3) 0.0000(3) 0.0107(3)
Nb19 0.0422(3) 0.0462(4) 0.0353(3) -0.0121(3) 0.0001(3) -0.0011(3)
Nb20 0.0539(4) 0.0343(3) 0.0474(4) -0.0097(3) 0.0084(3) -0.0021(3)
O1 0.079(5) 0.054(4) 0.058(4) -0.019(3) 0.012(4) -0.007(3)
O2 0.071(4) 0.081(5) 0.046(3) -0.025(3) -0.005(3) 0.013(4)
O3 0.071(4) 0.053(4) 0.060(4) -0.006(3) 0.001(3) 0.025(3)
O4 0.086(5) 0.051(4) 0.056(4) 0.005(3) 0.021(4) -0.012(3)
O5 0.121(7) 0.092(6) 0.037(3) 0.005(3) -0.021(4) 0.056(5)
O6 0.119(7) 0.060(4) 0.057(4) 0.015(3) 0.031(4) 0.014(4)
O7 0.067(4) 0.034(3) 0.058(4) -0.004(3) 0.006(3) 0.002(3)
O8 0.051(3) 0.045(3) 0.038(3) -0.009(2) 0.006(2) 0.004(3)
O9 0.083(5) 0.056(4) 0.038(3) -0.003(3) 0.016(3) 0.013(3)
O10 0.066(4) 0.047(3) 0.046(3) -0.010(3) 0.009(3) -0.013(3)
O11 0.053(3) 0.050(3) 0.039(3) -0.008(2) 0.000(2) -0.002(3)
O12 0.076(4) 0.081(5) 0.031(3) -0.005(3) -0.011(3) 0.013(4)
O13 0.044(3) 0.041(3) 0.047(3) -0.007(2) 0.010(2) 0.004(2)
O14 0.070(4) 0.043(3) 0.040(3) -0.008(2) 0.019(3) 0.003(3)
O15 0.049(3) 0.054(3) 0.045(3) -0.004(3) 0.002(3) -0.003(3)
O16 0.057(4) 0.081(4) 0.030(3) 0.005(3) -0.005(3) 0.015(3)
O17 0.068(4) 0.038(3) 0.050(3) 0.002(2) 0.001(3) 0.003(3)
O18 0.117(6) 0.067(4) 0.028(3) 0.009(3) 0.012(3) 0.027(4)
O19 0.049(3) 0.045(3) 0.043(3) -0.005(2) -0.003(2) 0.009(2)
O20 0.047(3) 0.038(3) 0.032(2) 0.000(2) 0.010(2) 0.000(2)
O21 0.090(5) 0.038(3) 0.034(3) -0.003(2) 0.016(3) 0.002(3)
O22 0.044(3) 0.042(3) 0.030(2) 0.003(2) -0.001(2) -0.002(2)
O23 0.043(3) 0.036(2) 0.035(3) 0.002(2) 0.003(2) 0.008(2)
O24 0.081(4) 0.051(3) 0.027(2) -0.001(2) 0.005(3) 0.018(3)
O25 0.043(3) 0.043(3) 0.036(3) -0.008(2) 0.004(2) 0.000(2)
O26 0.055(3) 0.042(3) 0.031(2) -0.002(2) 0.005(2) 0.007(2)
O27 0.060(3) 0.042(3) 0.030(2) -0.004(2) -0.002(2) 0.006(2)
O28 0.075(4) 0.039(3) 0.030(2) -0.006(2) 0.010(3) 0.003(3)
O29 0.037(3) 0.062(4) 0.038(3) -0.007(3) -0.007(2) 0.013(2)
O30 0.044(3) 0.047(3) 0.034(3) -0.003(2) 0.011(2) -0.005(2)
O31 0.077(4) 0.037(3) 0.047(3) -0.001(2) 0.018(3) -0.001(3)
O32 0.046(3) 0.038(3) 0.033(2) -0.003(2) -0.003(2) 0.000(2)
O33 0.041(3) 0.031(2) 0.031(2) -0.0013(18) -0.001(2) 0.002(2)
O34 0.060(3) 0.033(2) 0.041(3) 0.003(2) -0.005(3) 0.003(2)
O35 0.038(3) 0.060(4) 0.053(3) -0.019(3) -0.002(2) -0.004(3)
O36 0.049(3) 0.047(3) 0.065(4) -0.019(3) 0.018(3) -0.004(3)
O37 0.036(3) 0.039(3) 0.043(3) -0.005(2) 0.001(2) -0.001(2)
O38 0.045(3) 0.043(3) 0.042(3) -0.009(2) 0.001(2) 0.004(2)
O39 0.061(4) 0.052(3) 0.031(3) -0.001(2) -0.010(2) 0.015(3)
O40 0.095(5) 0.033(3) 0.050(3) 0.004(2) 0.014(3) 0.005(3)
O41 0.048(3) 0.061(3) 0.034(3) -0.014(2) -0.003(2) -0.002(3)
O42 0.045(3) 0.046(3) 0.045(3) -0.012(2) 0.006(2) -0.010(2)
O43 0.076(4) 0.044(3) 0.056(4) -0.005(3) 0.011(3) -0.010(3)
O44 0.044(3) 0.048(3) 0.039(3) -0.018(2) -0.004(2) 0.001(2)
O45 0.037(3) 0.037(3) 0.039(3) -0.005(2) 0.001(2) 0.006(2)
O46 0.068(4) 0.036(3) 0.049(3) 0.004(2) 0.015(3) 0.004(3)
O47 0.057(4) 0.053(3) 0.051(3) -0.023(3) 0.001(3) 0.000(3)
O48 0.065(4) 0.041(3) 0.064(4) -0.012(3) 0.009(3) -0.003(3)
O49 0.049(4) 0.096(5) 0.066(4) -0.024(4) -0.025(3) 0.026(4)
O50 0.071(4) 0.047(3) 0.039(3) 0.002(2) 0.000(3) -0.007(3)
O51 0.102(6) 0.045(4) 0.086(5) 0.001(4) 0.036(5) -0.014(4)
O52 0.095(5) 0.045(3) 0.059(4) -0.003(3) -0.020(4) 0.020(3)
O53 0.032(2) 0.040(3) 0.036(3) -0.010(2) 0.0016(19) 0.000(2)
O54 0.053(3) 0.032(2) 0.037(3) -0.007(2) 0.008(2) -0.003(2)
C1 0.058(5) 0.068(6) 0.042(4) 0.009(4) -0.003(4) -0.015(5)
C2 0.059(5) 0.090(7) 0.040(5) 0.003(5) -0.006(4) -0.021(5)
C3 0.097(9) 0.089(8) 0.042(5) -0.005(5) -0.010(5) -0.027(7)
C4 0.089(9) 0.137(12) 0.042(5) -0.012(6) -0.003(5) -0.029(9)
C5 0.057(5) 0.093(8) 0.041(5) 0.004(5) 0.010(4) -0.031(5)
C6 0.093(8) 0.108(9) 0.035(5) 0.016(5) -0.001(5) -0.044(7)
C7 0.130(13) 0.165(15) 0.038(5) 0.004(7) 0.024(7) -0.074(12)
C8 0.107(11) 0.23(2) 0.040(6) 0.037(9) -0.008(6) -0.073(14)
C9 0.047(5) 0.097(8) 0.059(6) 0.019(6) -0.009(4) -0.014(5)
C10 0.066(7) 0.096(9) 0.088(9) 0.018(7) -0.011(6) 0.003(6)
C11 0.121(13) 0.099(11) 0.102(11) -0.004(9) -0.023(10) 0.024(10)
C12 0.59(8) 0.104(16) 0.16(2) 0.053(16) 0.12(4) 0.15(3)
C13 0.068(6) 0.083(7) 0.047(5) 0.005(5) 0.001(4) -0.033(6)
C14 0.056(5) 0.073(6) 0.061(6) -0.003(5) 0.000(4) -0.019(5)
C15 0.077(7) 0.076(7) 0.068(7) 0.000(6) -0.002(6) -0.028(6)
C16 0.081(8) 0.113(10) 0.062(7) -0.023(7) 0.017(6) -0.031(8)
N1 0.056(4) 0.090(6) 0.038(4) 0.009(4) -0.003(3) -0.028(4)
C17 0.057(5) 0.072(6) 0.039(4) 0.005(4) 0.006(4) -0.007(5)
C18 0.068(7) 0.077(7) 0.060(6) 0.006(5) -0.009(5) 0.001(5)
C19 0.107(10) 0.083(8) 0.063(7) -0.018(6) 0.021(7) -0.017(7)
C20 0.125(13) 0.061(7) 0.117(12) -0.016(7) 0.045(10) -0.021(8)
C21 0.100(9) 0.107(10) 0.044(5) -0.009(6) 0.026(6) -0.047(8)
C22 0.100(9) 0.093(9) 0.056(6) -0.010(6) -0.003(6) 0.018(8)
C23 0.144(15) 0.101(11) 0.068(8) -0.006(7) 0.047(9) -0.005(10)
C24 0.115(14) 0.18(2) 0.109(14) 0.032(15) -0.005(12) 0.001(15)
C25 0.052(6) 0.158(14) 0.052(6) 0.005(7) -0.011(5) -0.009(7)
C26 0.114(11) 0.105(10) 0.046(6) -0.012(6) -0.006(6) -0.012(9)
C27 0.087(8) 0.123(11) 0.054(6) 0.019(7) -0.027(6) -0.028(8)
C28 0.20(2) 0.150(17) 0.099(12) 0.004(12) -0.069(14) -0.079(17)
C29 0.114(10) 0.053(6) 0.075(7) -0.010(5) 0.020(7) -0.002(6)
C30 0.161(17) 0.050(7) 0.141(15) -0.003(8) -0.035(13) -0.023(9)
C31 0.28(3) 0.102(13) 0.099(13) -0.042(10) -0.065(17) 0.048(17)
C32 0.23(4) 1.04(17) 0.27(5) -0.22(7) 0.08(3) -0.42(7)
N2 0.060(5) 0.075(5) 0.044(4) 0.001(4) 0.003(3) -0.007(4)
C33 0.081(9) 0.129(14) 0.133(15) -0.038(12) 0.007(10) -0.001(10)
C34 0.114(10) 0.050(5) 0.059(6) 0.006(5) 0.017(6) 0.002(6)
C36 0.078(8) 0.056(6) 0.126(11) -0.022(7) 0.034(8) -0.002(6)
C37 0.072(10) 0.43(5) 0.18(2) -0.21(3) -0.024(12) 0.043(18)
C38 0.095(12) 0.159(18) 0.26(3) -0.15(2) 0.024(16) -0.021(12)
C39 0.28(4) 0.112(16) 0.102(14) -0.033(12) -0.059(19) 0.04(2)
C40 0.93(17) 0.13(3) 0.36(6) -0.13(4) 0.23(10) -0.07(6)
C41 0.15(2) 0.28(3) 0.34(4) -0.26(4) 0.12(2) -0.07(2)
C42 0.058(7) 0.135(13) 0.111(11) -0.053(10) -0.014(7) 0.021(8)
C43 0.101(13) 0.36(4) 0.106(14) -0.12(2) 0.018(11) 0.008(19)
C45 0.34(3) 0.055(7) 0.054(7) 0.017(6) 0.006(13) -0.018(12)
C46 0.56(6) 0.060(8) 0.059(9) 0.002(7) -0.04(2) 0.018(19)
C47 0.142(13) 0.072(7) 0.047(6) 0.003(5) 0.018(7) -0.013(8)
C48 0.60(8) 0.120(19) 0.20(3) 0.001(19) -0.18(4) -0.14(3)
N3 0.078(5) 0.049(4) 0.040(4) -0.002(3) -0.002(4) 0.010(4)
C49 0.071(7) 0.099(9) 0.087(9) -0.024(7) 0.021(6) -0.001(7)
C50 0.083(9) 0.107(11) 0.121(13) 0.008(9) 0.040(9) -0.012(8)
C51 0.090(11) 0.21(2) 0.093(11) -0.004(13) 0.018(9) -0.069(13)
C52 0.18(2) 0.40(5) 0.085(13) -0.032(19) 0.007(14) -0.19(3)
C53 0.079(8) 0.094(9) 0.070(7) 0.011(6) 0.016(6) 0.023(7)
C54 0.124(12) 0.107(10) 0.052(6) 0.010(7) 0.010(7) 0.022(9)
C55 0.30(5) 0.32(5) 0.33(5) 0.17(5) -0.20(4) -0.11(4)
C57 0.082(7) 0.067(6) 0.062(6) -0.018(5) 0.029(5) -0.009(6)
C58 0.072(7) 0.106(10) 0.077(8) -0.026(7) 0.025(6) -0.016(7)
C59 0.121(13) 0.085(10) 0.101(11) -0.014(8) 0.028(10) -0.014(9)
C60 0.17(2) 0.17(2) 0.136(19) -0.008(17) -0.014(17) -0.036(19)
C61 0.069(6) 0.069(6) 0.054(5) -0.008(5) 0.017(5) 0.009(5)
C62 0.103(11) 0.124(12) 0.064(8) -0.017(8) -0.002(7) 0.000(9)
C63 0.27(3) 0.18(2) 0.031(6) -0.001(8) -0.015(11) -0.08(2)
N4 0.059(5) 0.067(5) 0.061(5) -0.010(4) 0.020(4) 0.007(4)
C65 0.066(7) 0.099(10) 0.091(9) -0.010(7) -0.007(6) 0.012(7)
C66 0.085(9) 0.107(10) 0.079(8) -0.023(8) 0.011(7) -0.022(8)
C67 0.127(15) 0.162(18) 0.107(13) -0.056(13) 0.010(11) -0.037(14)
C68 0.111(12) 0.132(14) 0.068(8) 0.001(8) 0.001(8) 0.009(10)
C69 0.066(7) 0.083(8) 0.084(8) 0.009(6) 0.019(6) 0.008(6)
C70 0.31(4) 0.073(11) 0.151(19) 0.025(12) -0.01(2) 0.050(17)
C71 0.32(5) 0.16(2) 0.16(3) 0.07(2) 0.08(3) 0.07(3)
C72 0.26(4) 0.42(6) 0.28(4) -0.28(4) -0.20(3) 0.27(4)
C73 0.083(8) 0.101(10) 0.084(9) -0.021(8) -0.008(7) 0.007(8)
C74 0.113(12) 0.098(11) 0.103(12) -0.020(9) -0.014(10) 0.012(9)
C75 0.142(17) 0.23(3) 0.067(9) -0.007(13) 0.022(10) -0.053(18)
C76 0.092(11) 0.091(11) 0.26(3) 0.046(15) 0.034(15) 0.005(9)
C77 0.093(9) 0.086(9) 0.093(9) -0.001(7) 0.042(8) 0.026(7)
C78 0.094(10) 0.139(14) 0.068(8) -0.036(9) 0.000(7) 0.017(10)
C79 0.19(2) 0.142(17) 0.091(12) -0.036(12) 0.047(14) 0.015(16)
C80 0.24(3) 0.38(5) 0.086(14) 0.07(2) -0.02(2) -0.01(4)
N5 0.073(6) 0.085(7) 0.083(7) 0.003(5) 0.028(5) 0.013(5)
C81 0.064(6) 0.052(5) 0.079(7) 0.017(5) -0.008(5) -0.008(5)
C82 0.111(11) 0.057(6) 0.101(10) 0.022(6) -0.020(8) -0.017(7)
C83 0.072(8) 0.084(8) 0.103(10) -0.002(7) -0.024(7) -0.017(6)
C84 0.063(9) 0.152(18) 0.29(3) 0.06(2) 0.016(14) -0.036(11)
C85 0.077(8) 0.067(7) 0.092(9) -0.021(6) -0.023(7) -0.004(6)
C86 0.055(7) 0.125(13) 0.186(19) -0.044(14) -0.001(9) 0.015(8)
C87 0.077(9) 0.097(11) 0.157(16) -0.016(11) -0.032(10) 0.006(8)
C88 0.090(12) 0.19(2) 0.21(2) -0.11(2) -0.055(14) 0.025(13)
C89 0.117(12) 0.124(12) 0.076(9) 0.039(9) -0.007(8) 0.047(10)
C90 0.19(2) 0.25(3) 0.056(8) 0.068(13) 0.004(11) 0.08(2)
C93 0.070(8) 0.058(7) 0.27(3) 0.050(11) -0.028(12) -0.011(6)
C94 0.51(8) 0.18(3) 1.08(17) 0.30(6) 0.56(11) 0.25(5)
C95 0.134(15) 0.141(15) 0.111(13) -0.037(11) -0.041(12) 0.089(13)
C96 0.066(12) 0.47(6) 0.27(4) 0.10(4) 0.063(18) 0.07(2)
N6 0.085(7) 0.053(5) 0.116(9) 0.009(5) 0.010(6) 0.011(5)
C97 0.066(7) 0.074(8) 0.130(12) -0.032(8) -0.026(8) 0.015(6)
C98 0.168(19) 0.080(10) 0.32(3) -0.058(15) -0.19(2) 0.037(11)
C99 0.046(5) 0.077(7) 0.112(10) -0.026(7) 0.005(6) -0.001(5)
C101 0.065(8) 0.120(12) 0.117(12) -0.040(10) -0.011(8) 0.026(8)
C102 0.116(14) 0.106(13) 0.164(19) -0.062(13) -0.043(13) 0.034(11)
C103 0.091(13) 0.17(2) 0.23(3) -0.09(2) 0.009(16) 0.008(14)
C104 0.78(12) 0.46(7) 0.052(11) -0.05(2) 0.04(3) -0.45(8)
C105 0.073(9) 0.140(14) 0.144(15) -0.057(12) -0.052(10) 0.039(9)
C106 0.086(10) 0.175(18) 0.093(10) -0.063(12) -0.018(8) -0.017(11)
C107 0.134(17) 0.18(2) 0.132(16) -0.034(16) -0.054(14) -0.014(16)
C109 0.088(9) 0.112(11) 0.122(12) -0.069(10) -0.034(9) 0.055(9)
C110 0.095(11) 0.137(14) 0.126(14) -0.067(12) -0.034(10) 0.043(10)
C111 0.143(19) 0.46(5) 0.27(3) -0.29(4) -0.14(2) 0.19(3)
N7 0.065(6) 0.123(9) 0.095(8) -0.052(7) -0.034(6) 0.033(6)
C113 0.102(12) 0.31(3) 0.116(14) 0.089(18) 0.034(10) 0.142(18)
C114 0.47(7) 0.36(5) 0.18(3) 0.19(3) 0.13(4) 0.30(5)
C115 0.30(3) 0.123(14) 0.064(9) 0.005(9) 0.021(13) 0.119(19)
C116 0.25(3) 0.098(13) 0.111(14) 0.022(11) -0.030(18) 0.009(16)
C117 0.069(7) 0.076(8) 0.113(11) 0.009(7) 0.024(7) 0.012(6)
C118 0.33(5) 0.31(4) 0.20(3) 0.14(3) 0.20(3) 0.17(4)
C119 0.13(2) 0.48(7) 0.114(18) -0.08(3) 0.027(16) 0.01(3)
C120 0.21(3) 0.26(3) 0.23(3) -0.05(3) 0.15(3) -0.10(3)
C121 0.061(9) 0.19(2) 0.20(2) -0.088(19) 0.015(11) 0.017(11)
C122 0.102(13) 0.18(2) 0.17(2) 0.052(18) 0.061(14) -0.006(14)
C123 0.24(3) 0.084(12) 0.20(2) 0.049(15) -0.13(2) -0.020(15)
C124 0.38(5) 0.113(19) 0.32(5) -0.01(2) -0.20(4) 0.09(3)
C125 0.24(3) 0.16(2) 0.103(15) -0.013(14) 0.026(17) 0.04(2)
C126 0.31(4) 0.169(19) 0.036(7) 0.017(9) 0.041(12) 0.04(2)
C127 0.28(4) 0.35(6) 0.115(19) 0.03(3) 0.04(2) 0.18(4)
C128 0.21(4) 0.18(3) 0.56(10) -0.14(5) 0.05(5) -0.03(3)
N8 0.073(6) 0.111(9) 0.066(6) -0.001(6) 0.006(5) 0.028(6)

loop_
_atom_type_symbol
_atom_type_description
_atom_type_scat_dispersion_real
_atom_type_scat_dispersion_imag
_atom_type_scat_source
C C .0033 .0016 'International Tables Vol C Tables 4.2.6.8 and 6.1.1.4'
H H .0000 .0000 'International Tables Vol C Tables 4.2.6.8 and 6.1.1.4'
N N .0061 .0033 'International Tables Vol C Tables 4.2.6.8 and 6.1.1.4'
Nb Nb -2.0727 .6215 'International Tables Vol C Tables 4.2.6.8 and 6.1.1.4'
O O .0106 .0060 'International Tables Vol C Tables 4.2.6.8 and 6.1.1.4'

loop_
_geom_angle_atom_site_label_1
_geom_angle_atom_site_label_2
_geom_angle_atom_site_label_3
_geom_angle
O1 Nb1 O7 104.5(3)
O1 Nb1 O10 105.2(3)
O7 Nb1 O10 94.9(3)
O1 Nb1 O11 103.9(3)
O7 Nb1 O11 148.5(2)
O10 Nb1 O11 90.8(3)
O1 Nb1 O8 103.0(3)
O7 Nb1 O8 88.2(3)
O10 Nb1 O8 149.9(2)
O11 Nb1 O8 72.2(2)
O1 Nb1 O25 174.4(3)
O7 Nb1 O25 78.7(2)
O10 Nb1 O25 79.0(2)
O11 Nb1 O25 72.0(2)
O8 Nb1 O25 72.31(19)
O1 Nb1 Nb2 90.3(3)
O7 Nb1 Nb2 127.59(19)
O10 Nb1 Nb2 129.7(2)
O11 Nb1 Nb2 38.98(16)
O8 Nb1 Nb2 39.42(16)
O25 Nb1 Nb2 84.12(13)
O2 Nb2 O9 105.0(3)
O2 Nb2 O12 103.5(3)
O9 Nb2 O12 95.6(3)
O2 Nb2 O11 104.0(3)
O9 Nb2 O11 148.5(3)
O12 Nb2 O11 89.2(3)
O2 Nb2 O8 103.8(3)
O9 Nb2 O8 89.2(3)
O12 Nb2 O8 149.9(2)
O11 Nb2 O8 72.2(2)
O2 Nb2 O26 174.5(3)
O9 Nb2 O26 78.8(2)
O12 Nb2 O26 79.7(2)
O11 Nb2 O26 71.4(2)
O8 Nb2 O26 72.03(19)
O2 Nb2 Nb1 91.0(3)
O9 Nb2 Nb1 128.9(2)
O12 Nb2 Nb1 127.7(2)
O11 Nb2 Nb1 38.56(17)
O8 Nb2 Nb1 39.74(16)
O26 Nb2 Nb1 83.52(13)
O2 Nb2 Nb8 133.8(3)
O9 Nb2 Nb8 83.53(19)
O12 Nb2 Nb8 30.4(2)
O11 Nb2 Nb8 85.22(17)
O8 Nb2 Nb8 121.89(14)
O26 Nb2 Nb8 49.96(13)
Nb1 Nb2 Nb8 119.09(3)
O3 Nb3 O7 106.4(3)
O3 Nb3 O17 104.1(3)
O7 Nb3 O17 90.8(3)
O3 Nb3 O19 105.1(3)
O7 Nb3 O19 148.0(2)
O17 Nb3 O19 86.7(2)
O3 Nb3 O13 105.6(3)
O7 Nb3 O13 85.2(2)
O17 Nb3 O13 149.9(2)
O19 Nb3 O13 81.4(2)
O3 Nb3 O25 176.8(3)
O7 Nb3 O25 76.8(2)
O17 Nb3 O25 76.5(2)
O19 Nb3 O25 71.7(2)
O13 Nb3 O25 73.6(2)
O3 Nb3 Nb4 136.6(3)
O7 Nb3 Nb4 77.20(18)
O17 Nb3 Nb4 119.25(18)
O19 Nb3 Nb4 76.40(16)
O13 Nb3 Nb4 30.96(16)
O25 Nb3 Nb4 42.77(12)
O3 Nb3 Nb9 134.4(2)
O7 Nb3 Nb9 119.25(19)
O17 Nb3 Nb9 76.34(17)
O19 Nb3 Nb9 29.64(16)
O13 Nb3 Nb9 79.78(14)
O25 Nb3 Nb9 42.51(11)
Nb4 Nb3 Nb9 60.53(2)
O14 Nb4 O13 109.9(3)
O14 Nb4 O8 98.0(3)
O13 Nb4 O8 99.3(2)
O14 Nb4 O20 97.6(2)
O13 Nb4 O20 97.0(2)
O8 Nb4 O20 152.0(2)
O14 Nb4 O26 86.9(3)
O13 Nb4 O26 162.9(2)
O8 Nb4 O26 80.8(2)
O20 Nb4 O26 77.0(2)
O14 Nb4 O25 162.9(3)
O13 Nb4 O25 86.9(2)
O8 Nb4 O25 81.1(2)
O20 Nb4 O25 77.2(2)
O26 Nb4 O25 76.1(2)
O14 Nb4 Nb3 145.9(2)
O13 Nb4 Nb3 36.02(18)
O8 Nb4 Nb3 89.18(17)
O20 Nb4 Nb3 90.84(15)
O26 Nb4 Nb3 127.17(14)
O25 Nb4 Nb3 51.09(15)
O14 Nb4 Nb5 35.8(2)
O13 Nb4 Nb5 145.74(18)
O8 Nb4 Nb5 89.20(17)
O20 Nb4 Nb5 89.96(15)
O26 Nb4 Nb5 51.17(14)
O25 Nb4 Nb5 127.26(15)
Nb3 Nb4 Nb5 177.88(3)
O14 Nb4 Nb9 134.78(18)
O13 Nb4 Nb9 83.00(17)
O8 Nb4 Nb9 123.23(16)
O20 Nb4 Nb9 37.22(14)
O26 Nb4 Nb9 82.73(13)
O25 Nb4 Nb9 42.18(13)
Nb3 Nb4 Nb9 60.29(2)
Nb5 Nb4 Nb9 119.68(3)
O14 Nb4 Nb10 84.02(18)
O13 Nb4 Nb10 134.04(18)
O8 Nb4 Nb10 122.57(17)
O20 Nb4 Nb10 37.03(16)
O26 Nb4 Nb10 41.88(14)
O25 Nb4 Nb10 82.21(14)
Nb3 Nb4 Nb10 119.78(3)
Nb5 Nb4 Nb10 60.17(2)
Nb9 Nb4 Nb10 59.515(19)
O6 Nb5 O9 106.3(3)
O6 Nb5 O18 104.0(4)
O9 Nb5 O18 89.4(3)
O6 Nb5 O21 104.9(3)
O9 Nb5 O21 148.3(2)
O18 Nb5 O21 88.4(3)
O6 Nb5 O14 105.4(4)
O9 Nb5 O14 84.1(3)
O18 Nb5 O14 150.5(3)
O21 Nb5 O14 82.5(2)
O6 Nb5 O26 176.3(3)
O9 Nb5 O26 77.0(2)
O18 Nb5 O26 77.3(2)
O21 Nb5 O26 71.7(2)
O14 Nb5 O26 73.2(2)
O6 Nb5 Nb4 136.1(3)
O9 Nb5 Nb4 77.60(19)
O18 Nb5 Nb4 119.8(2)
O21 Nb5 Nb4 76.21(17)
O14 Nb5 Nb4 30.70(17)
O26 Nb5 Nb4 42.49(13)
O6 Nb5 Nb10 134.2(3)
O9 Nb5 Nb10 119.52(19)
O18 Nb5 Nb10 77.33(17)
O21 Nb5 Nb10 29.79(18)
O14 Nb5 Nb10 81.01(15)
O26 Nb5 Nb10 42.52(12)
Nb4 Nb5 Nb10 60.83(2)
O4 Nb6 O17 103.4(3)
O4 Nb6 O10 106.9(3)
O17 Nb6 O10 90.3(3)
O4 Nb6 O22 104.6(3)
O17 Nb6 O22 87.6(2)
O10 Nb6 O22 148.1(2)
O4 Nb6 O15 106.5(3)
O17 Nb6 O15 149.9(3)
O10 Nb6 O15 84.1(3)
O22 Nb6 O15 82.0(2)
O4 Nb6 O25 175.4(3)
O17 Nb6 O25 77.4(2)
O10 Nb6 O25 77.6(2)
O22 Nb6 O25 70.94(19)
O15 Nb6 O25 72.5(2)
O4 Nb6 Nb7 136.6(3)
O17 Nb6 Nb7 119.87(19)
O10 Nb6 Nb7 77.98(19)
O22 Nb6 Nb7 75.62(14)
O15 Nb6 Nb7 30.11(17)
O25 Nb6 Nb7 42.46(13)
O4 Nb6 Nb9 133.0(2)
O17 Nb6 Nb9 76.88(18)
O10 Nb6 Nb9 120.11(18)
O22 Nb6 Nb9 29.03(15)
O15 Nb6 Nb9 80.52(17)
O25 Nb6 Nb9 42.59(12)
Nb7 Nb6 Nb9 60.81(2)
O15 Nb7 O16 111.4(3)
O15 Nb7 O11 98.6(3)
O16 Nb7 O11 98.9(3)
O15 Nb7 O23 97.4(2)
O16 Nb7 O23 97.8(3)
O11 Nb7 O23 150.8(2)
O15 Nb7 O26 161.7(3)
O16 Nb7 O26 86.8(3)
O11 Nb7 O26 80.0(2)
O23 Nb7 O26 77.2(2)
O15 Nb7 O25 85.4(2)
O16 Nb7 O25 163.1(3)
O11 Nb7 O25 80.3(2)
O23 Nb7 O25 76.8(2)
O26 Nb7 O25 76.4(2)
O15 Nb7 Nb8 146.8(2)
O16 Nb7 Nb8 35.4(2)
O11 Nb7 Nb8 88.37(18)
O23 Nb7 Nb8 91.51(14)
O26 Nb7 Nb8 51.47(15)
O25 Nb7 Nb8 127.87(14)
O15 Nb7 Nb6 34.7(2)
O16 Nb7 Nb6 146.1(2)
O11 Nb7 Nb6 89.53(18)
O23 Nb7 Nb6 89.87(14)
O26 Nb7 Nb6 127.16(15)
O25 Nb7 Nb6 50.74(14)
Nb8 Nb7 Nb6 177.69(3)
O15 Nb7 Nb10 134.53(19)
O16 Nb7 Nb10 83.2(2)
O11 Nb7 Nb10 122.32(18)
O23 Nb7 Nb10 37.11(15)
O26 Nb7 Nb10 42.42(14)
O25 Nb7 Nb10 83.06(14)
Nb8 Nb7 Nb10 60.87(3)
Nb6 Nb7 Nb10 119.70(3)
O15 Nb7 Nb9 83.0(2)
O16 Nb7 Nb9 134.6(2)
O11 Nb7 Nb9 122.08(18)
O23 Nb7 Nb9 36.81(14)
O26 Nb7 Nb9 82.46(15)
O25 Nb7 Nb9 41.88(13)
Nb8 Nb7 Nb9 120.50(3)
Nb6 Nb7 Nb9 60.03(2)
Nb10 Nb7 Nb9 59.66(2)
O5 Nb8 O12 106.2(4)
O5 Nb8 O18 105.2(4)
O12 Nb8 O18 90.8(3)
O5 Nb8 O24 105.0(3)
O12 Nb8 O24 148.1(3)
O18 Nb8 O24 87.5(3)
O5 Nb8 O16 104.3(4)
O12 Nb8 O16 85.7(3)
O18 Nb8 O16 150.1(3)
O24 Nb8 O16 80.3(3)
O5 Nb8 O26 174.9(3)
O12 Nb8 O26 77.9(2)
O18 Nb8 O26 77.6(2)
O24 Nb8 O26 70.6(2)
O16 Nb8 O26 72.7(2)
O5 Nb8 Nb7 134.7(3)
O12 Nb8 Nb7 78.3(2)
O18 Nb8 Nb7 119.9(2)
O24 Nb8 Nb7 75.05(17)
O16 Nb8 Nb7 30.42(18)
O26 Nb8 Nb7 42.37(13)
O5 Nb8 Nb2 136.3(3)
O12 Nb8 Nb2 30.4(2)
O18 Nb8 Nb2 79.2(2)
O24 Nb8 Nb2 118.66(18)
O16 Nb8 Nb2 82.99(19)
O26 Nb8 Nb2 48.04(12)
Nb7 Nb8 Nb2 62.08(2)
O5 Nb8 Nb10 133.7(3)
O12 Nb8 Nb10 120.0(2)
O18 Nb8 Nb10 77.1(2)
O24 Nb8 Nb10 29.03(18)
O16 Nb8 Nb10 79.04(18)
O26 Nb8 Nb10 42.21(12)
Nb7 Nb8 Nb10 60.02(2)
Nb2 Nb8 Nb10 89.89(3)
O22 Nb9 O19 97.1(3)
O22 Nb9 O27 105.2(2)
O19 Nb9 O27 102.9(3)
O22 Nb9 O20 154.0(2)
O19 Nb9 O20 91.4(2)
O27 Nb9 O20 96.8(2)
O22 Nb9 O23 89.5(2)
O19 Nb9 O23 154.8(2)
O27 Nb9 O23 98.7(2)
O20 Nb9 O23 73.2(2)
O22 Nb9 O25 81.5(2)
O19 Nb9 O25 82.6(2)
O27 Nb9 O25 170.5(2)
O20 Nb9 O25 75.2(2)
O23 Nb9 O25 74.3(2)
O22 Nb9 Nb10 127.55(16)
O19 Nb9 Nb10 129.86(19)
O27 Nb9 Nb10 87.74(17)
O20 Nb9 Nb10 38.48(15)
O23 Nb9 Nb10 38.00(15)
O25 Nb9 Nb10 82.82(14)
O22 Nb9 Nb6 32.16(16)
O19 Nb9 Nb6 85.51(19)
O27 Nb9 Nb6 137.20(18)
O20 Nb9 Nb6 125.26(15)
O23 Nb9 Nb6 87.37(15)
O25 Nb9 Nb6 50.15(14)
Nb10 Nb9 Nb6 118.95(3)
O22 Nb9 Nb3 85.72(17)
O19 Nb9 Nb3 32.82(18)
O27 Nb9 Nb3 135.70(18)
O20 Nb9 Nb3 88.27(14)
O23 Nb9 Nb3 124.58(14)
O25 Nb9 Nb3 50.37(14)
Nb10 Nb9 Nb3 119.65(3)
Nb6 Nb9 Nb3 61.58(2)
O22 Nb9 Nb4 123.35(16)
O19 Nb9 Nb4 77.14(18)
O27 Nb9 Nb4 131.25(18)
O20 Nb9 Nb4 35.39(14)
O23 Nb9 Nb4 78.89(14)
O25 Nb9 Nb4 41.90(14)
Nb10 Nb9 Nb4 60.50(2)
Nb6 Nb9 Nb4 91.54(2)
Nb3 Nb9 Nb4 59.18(2)
O22 Nb9 Nb7 76.01(16)
O19 Nb9 Nb7 123.86(18)
O27 Nb9 Nb7 132.97(18)
O20 Nb9 Nb7 78.85(16)
O23 Nb9 Nb7 34.78(14)
O25 Nb9 Nb7 41.33(14)
Nb10 Nb9 Nb7 59.79(2)
Nb6 Nb9 Nb7 59.16(2)
Nb3 Nb9 Nb7 91.24(2)
Nb4 Nb9 Nb7 63.24(2)
O24 Nb10 O21 98.1(3)
O24 Nb10 O28 103.0(3)
O21 Nb10 O28 104.3(3)
O24 Nb10 O23 90.9(3)
O21 Nb10 O23 154.8(2)
O28 Nb10 O23 96.5(2)
O24 Nb10 O20 154.8(3)
O21 Nb10 O20 89.5(3)
O28 Nb10 O20 98.3(2)
O23 Nb10 O20 73.3(2)
O24 Nb10 O26 82.5(2)
O21 Nb10 O26 83.0(2)
O28 Nb10 O26 170.0(2)
O23 Nb10 O26 74.8(2)
O20 Nb10 O26 74.6(2)
O24 Nb10 Nb9 129.1(2)
O21 Nb10 Nb9 127.8(2)
O28 Nb10 Nb9 87.31(17)
O23 Nb10 Nb9 38.23(14)
O20 Nb10 Nb9 38.32(13)
O26 Nb10 Nb9 82.73(14)
O24 Nb10 Nb7 76.6(2)
O21 Nb10 Nb7 124.72(19)
O28 Nb10 Nb7 130.81(18)
O23 Nb10 Nb7 35.25(14)
O20 Nb10 Nb7 79.36(15)
O26 Nb10 Nb7 41.72(14)
Nb9 Nb10 Nb7 60.54(2)
O24 Nb10 Nb5 86.07(17)
O21 Nb10 Nb5 33.46(19)
O28 Nb10 Nb5 137.58(18)
O23 Nb10 Nb5 125.05(14)
O20 Nb10 Nb5 87.27(14)
O26 Nb10 Nb5 50.39(14)
Nb9 Nb10 Nb5 118.99(3)
Nb7 Nb10 Nb5 91.60(3)
O24 Nb10 Nb8 32.93(18)
O21 Nb10 Nb8 86.7(2)
O28 Nb10 Nb8 135.9(2)
O23 Nb10 Nb8 88.30(15)
O20 Nb10 Nb8 124.80(15)
O26 Nb10 Nb8 50.30(15)
Nb9 Nb10 Nb8 119.61(3)
Nb7 Nb10 Nb8 59.10(3)
Nb5 Nb10 Nb8 61.62(3)
O24 Nb10 Nb4 123.73(19)
O21 Nb10 Nb4 76.79(18)
O28 Nb10 Nb4 132.9(2)
O23 Nb10 Nb4 78.60(14)
O20 Nb10 Nb4 35.07(14)
O26 Nb10 Nb4 41.29(15)
Nb9 Nb10 Nb4 59.99(2)
Nb7 Nb10 Nb4 63.32(2)
Nb5 Nb10 Nb4 59.01(2)
Nb8 Nb10 Nb4 91.09(3)
O32 Nb11 O29 97.7(3)
O32 Nb11 O27 103.3(2)
O29 Nb11 O27 104.8(2)
O32 Nb11 O30 154.8(2)
O29 Nb11 O30 91.0(3)
O27 Nb11 O30 97.1(2)
O32 Nb11 O33 89.8(2)
O29 Nb11 O33 155.2(2)
O27 Nb11 O33 96.3(2)
O30 Nb11 O33 73.3(2)
O32 Nb11 O53 81.6(2)
O29 Nb11 O53 82.7(2)
O27 Nb11 O53 170.2(2)
O30 Nb11 O53 76.1(2)
O33 Nb11 O53 75.13(19)
O32 Nb11 Nb16 32.35(16)
O29 Nb11 Nb16 85.81(18)
O27 Nb11 Nb16 135.61(18)
O30 Nb11 Nb16 126.14(14)
O33 Nb11 Nb16 88.24(13)
O53 Nb11 Nb16 50.12(13)
O32 Nb11 Nb12 128.06(17)
O29 Nb11 Nb12 129.0(2)
O27 Nb11 Nb12 87.02(16)
O30 Nb11 Nb12 37.99(16)
O33 Nb11 Nb12 38.22(14)
O53 Nb11 Nb12 83.31(14)
Nb16 Nb11 Nb12 119.72(3)
O32 Nb11 Nb14 123.76(16)
O29 Nb11 Nb14 76.8(2)
O27 Nb11 Nb14 132.50(18)
O30 Nb11 Nb14 35.98(14)
O33 Nb11 Nb14 79.37(13)
O53 Nb11 Nb14 42.20(13)
Nb16 Nb11 Nb14 91.79(2)
Nb12 Nb11 Nb14 60.45(2)
O32 Nb11 Nb17 76.14(16)
O29 Nb11 Nb17 124.26(18)
O27 Nb11 Nb17 130.77(18)
O30 Nb11 Nb17 79.38(15)
O33 Nb11 Nb17 35.29(13)
O53 Nb11 Nb17 41.64(13)
Nb16 Nb11 Nb17 59.541(19)
Nb12 Nb11 Nb17 60.19(2)
Nb14 Nb11 Nb17 63.55(2)
O32 Nb11 Nb13 85.95(16)
O29 Nb11 Nb13 32.64(17)
O27 Nb11 Nb13 137.32(18)
O30 Nb11 Nb13 88.95(15)
O33 Nb11 Nb13 125.71(13)
O53 Nb11 Nb13 50.69(13)
Nb16 Nb11 Nb13 61.62(2)
Nb12 Nb11 Nb13 119.94(3)
Nb14 Nb11 Nb13 59.50(2)
Nb17 Nb11 Nb13 91.90(2)
O31 Nb12 O34 98.0(3)
O31 Nb12 O28 102.7(3)
O34 Nb12 O28 104.6(3)
O31 Nb12 O30 89.7(3)
O34 Nb12 O30 155.0(2)
O28 Nb12 O30 96.8(2)
O31 Nb12 O33 154.8(2)
O34 Nb12 O33 90.2(2)
O28 Nb12 O33 98.1(2)
O30 Nb12 O33 73.8(2)
O31 Nb12 O54 82.5(2)
O34 Nb12 O54 82.2(2)
O28 Nb12 O54 170.6(2)
O30 Nb12 O54 75.2(2)
O33 Nb12 O54 75.07(19)
O31 Nb12 Nb15 32.99(18)
O34 Nb12 Nb15 85.95(17)
O28 Nb12 Nb15 135.62(18)
O30 Nb12 Nb15 87.85(15)
O33 Nb12 Nb15 125.26(13)
O54 Nb12 Nb15 50.29(13)
O31 Nb12 Nb11 128.0(2)
O34 Nb12 Nb11 128.67(18)
O28 Nb12 Nb11 87.87(17)
O30 Nb12 Nb11 38.29(15)
O33 Nb12 Nb11 38.44(14)
O54 Nb12 Nb11 82.74(14)
Nb15 Nb12 Nb11 119.12(3)
O31 Nb12 Nb18 86.3(2)
O34 Nb12 Nb18 32.78(17)
O28 Nb12 Nb18 137.2(2)
O30 Nb12 Nb18 125.33(15)
O33 Nb12 Nb18 88.01(14)
O54 Nb12 Nb18 50.19(15)
Nb15 Nb12 Nb18 61.52(3)
Nb11 Nb12 Nb18 119.35(3)
O31 Nb12 Nb17 124.37(19)
O34 Nb12 Nb17 76.59(18)
O28 Nb12 Nb17 132.56(18)
O30 Nb12 Nb17 79.39(14)
O33 Nb12 Nb17 35.05(13)
O54 Nb12 Nb17 41.91(14)
Nb15 Nb12 Nb17 91.73(2)
Nb11 Nb12 Nb17 59.989(19)
Nb18 Nb12 Nb17 59.39(2)
O31 Nb12 Nb14 76.6(2)
O34 Nb12 Nb14 123.76(17)
O28 Nb12 Nb14 131.4(2)
O30 Nb12 Nb14 35.40(15)
O33 Nb12 Nb14 79.00(13)
O54 Nb12 Nb14 41.58(15)
Nb15 Nb12 Nb14 59.29(2)
Nb11 Nb12 Nb14 59.84(2)
Nb18 Nb12 Nb14 91.30(3)
Nb17 Nb12 Nb14 63.26(2)
O49 Nb13 O39 105.1(4)
O49 Nb13 O41 105.1(3)
O39 Nb13 O41 89.4(3)
O49 Nb13 O29 107.5(3)
O39 Nb13 O29 87.1(2)
O41 Nb13 O29 147.0(2)
O49 Nb13 O35 105.5(4)
O39 Nb13 O35 149.2(2)
O41 Nb13 O35 85.6(3)
O29 Nb13 O35 81.0(2)
O49 Nb13 O53 178.0(3)
O39 Nb13 O53 76.6(2)
O41 Nb13 O53 75.7(2)
O29 Nb13 O53 71.55(18)
O35 Nb13 O53 72.7(2)
O49 Nb13 Nb14 135.6(3)
O39 Nb13 Nb14 119.29(16)
O41 Nb13 Nb14 77.72(18)
O29 Nb13 Nb14 75.57(17)
O35 Nb13 Nb14 30.08(16)
O53 Nb13 Nb14 42.67(12)
O49 Nb13 Nb11 136.7(2)
O39 Nb13 Nb11 76.39(16)
O41 Nb13 Nb11 118.20(17)
O29 Nb13 Nb11 29.58(15)
O35 Nb13 Nb11 79.35(16)
O53 Nb13 Nb11 42.54(11)
Nb14 Nb13 Nb11 60.18(2)
O35 Nb14 O36 110.3(3)
O35 Nb14 O42 98.6(3)
O36 Nb14 O42 99.2(2)
O35 Nb14 O30 97.6(3)
O36 Nb14 O30 96.5(2)
O42 Nb14 O30 151.9(2)
O35 Nb14 O54 162.8(2)
O36 Nb14 O54 86.6(3)
O42 Nb14 O54 80.7(2)
O30 Nb14 O54 77.0(2)
O35 Nb14 O53 86.4(2)
O36 Nb14 O53 163.1(3)
O42 Nb14 O53 80.2(2)
O30 Nb14 O53 78.01(19)
O54 Nb14 O53 76.53(19)
O35 Nb14 Nb15 146.3(2)
O36 Nb14 Nb15 36.0(2)
O42 Nb14 Nb15 89.48(18)
O30 Nb14 Nb15 89.62(16)
O54 Nb14 Nb15 50.75(14)
O53 Nb14 Nb15 127.27(14)
O35 Nb14 Nb13 35.3(2)
O36 Nb14 Nb13 145.6(2)
O42 Nb14 Nb13 89.02(18)
O30 Nb14 Nb13 91.13(16)
O54 Nb14 Nb13 127.75(14)
O53 Nb14 Nb13 51.22(13)
Nb15 Nb14 Nb13 178.07(3)
O35 Nb14 Nb11 83.04(19)
O36 Nb14 Nb11 134.20(19)
O42 Nb14 Nb11 122.66(16)
O30 Nb14 Nb11 37.69(15)
O54 Nb14 Nb11 82.94(13)
O53 Nb14 Nb11 42.48(12)
Nb15 Nb14 Nb11 119.66(3)
Nb13 Nb14 Nb11 60.32(2)
O35 Nb14 Nb12 134.39(19)
O36 Nb14 Nb12 83.3(2)
O42 Nb14 Nb12 122.70(18)
O30 Nb14 Nb12 36.78(17)
O54 Nb14 Nb12 42.07(13)
O53 Nb14 Nb12 82.89(13)
Nb15 Nb14 Nb12 59.96(2)
Nb13 Nb14 Nb12 120.02(3)
Nb11 Nb14 Nb12 59.71(2)
O51 Nb15 O40 104.5(4)
O51 Nb15 O43 106.1(3)
O40 Nb15 O43 89.8(3)
O51 Nb15 O31 105.7(3)
O40 Nb15 O31 88.6(3)
O43 Nb15 O31 147.5(3)
O51 Nb15 O36 104.9(4)
O40 Nb15 O36 150.5(2)
O43 Nb15 O36 84.2(3)
O31 Nb15 O36 81.4(3)
O51 Nb15 O54 176.6(3)
O40 Nb15 O54 77.5(2)
O43 Nb15 O54 76.5(2)
O31 Nb15 O54 71.5(2)
O36 Nb15 O54 73.0(2)
O51 Nb15 Nb14 135.4(3)
O40 Nb15 Nb14 120.05(18)
O43 Nb15 Nb14 77.0(2)
O31 Nb15 Nb14 75.81(18)
O36 Nb15 Nb14 30.52(17)
O54 Nb15 Nb14 42.58(13)
O51 Nb15 Nb12 134.7(3)
O40 Nb15 Nb12 77.64(17)
O43 Nb15 Nb12 119.21(19)
O31 Nb15 Nb12 29.39(17)
O36 Nb15 Nb12 80.23(17)
O54 Nb15 Nb12 42.73(11)
Nb14 Nb15 Nb12 60.76(2)
O50 Nb16 O39 103.8(3)
O50 Nb16 O44 106.6(3)
O39 Nb16 O44 89.7(2)
O50 Nb16 O32 105.1(3)
O39 Nb16 O32 87.8(2)
O44 Nb16 O32 147.8(2)
O50 Nb16 O37 106.2(3)
O39 Nb16 O37 149.8(2)
O44 Nb16 O37 84.9(2)
O32 Nb16 O37 81.3(2)
O50 Nb16 O53 176.5(2)
O39 Nb16 O53 77.3(2)
O44 Nb16 O53 76.6(2)
O32 Nb16 O53 71.50(19)
O37 Nb16 O53 72.51(19)
O50 Nb16 Nb17 136.4(2)
O39 Nb16 Nb17 119.64(18)
O44 Nb16 Nb17 78.23(18)
O32 Nb16 Nb17 75.21(15)
O37 Nb16 Nb17 30.24(15)
O53 Nb16 Nb17 42.31(11)
O50 Nb16 Nb11 134.0(2)
O39 Nb16 Nb11 76.69(16)
O44 Nb16 Nb11 119.35(18)
O32 Nb16 Nb11 29.44(15)
O37 Nb16 Nb11 80.18(15)
O53 Nb16 Nb11 42.79(11)
Nb17 Nb16 Nb11 60.400(19)
O38 Nb17 O37 110.8(3)
O38 Nb17 O45 98.2(2)
O37 Nb17 O45 98.0(2)
O38 Nb17 O33 97.6(2)
O37 Nb17 O33 97.9(2)
O45 Nb17 O33 151.8(2)
O38 Nb17 O53 163.2(2)
O37 Nb17 O53 85.9(2)
O45 Nb17 O53 80.1(2)
O33 Nb17 O53 78.04(19)
O38 Nb17 O54 86.3(2)
O37 Nb17 O54 162.7(2)
O45 Nb17 O54 80.5(2)
O33 Nb17 O54 77.41(19)
O53 Nb17 O54 76.9(2)
O38 Nb17 Nb16 146.31(19)
O37 Nb17 Nb16 35.47(17)
O45 Nb17 Nb16 89.05(15)
O33 Nb17 Nb16 90.61(14)
O53 Nb17 Nb16 50.49(14)
O54 Nb17 Nb16 127.36(15)
O38 Nb17 Nb18 35.62(19)
O37 Nb17 Nb18 146.44(17)
O45 Nb17 Nb18 88.86(15)
O33 Nb17 Nb18 90.55(14)
O53 Nb17 Nb18 127.64(14)
O54 Nb17 Nb18 50.79(15)
Nb16 Nb17 Nb18 177.46(3)
O38 Nb17 Nb11 135.17(17)
O37 Nb17 Nb11 83.55(17)
O45 Nb17 Nb11 122.38(15)
O33 Nb17 Nb11 37.55(14)
O53 Nb17 Nb11 42.40(12)
O54 Nb17 Nb11 82.85(14)
Nb16 Nb17 Nb11 60.06(2)
Nb18 Nb17 Nb11 120.10(3)
O38 Nb17 Nb12 83.48(18)
O37 Nb17 Nb12 135.00(17)
O45 Nb17 Nb12 122.71(16)
O33 Nb17 Nb12 37.08(14)
O53 Nb17 Nb12 83.48(13)
O54 Nb17 Nb12 42.32(13)
Nb16 Nb17 Nb12 119.87(3)
Nb18 Nb17 Nb12 60.30(2)
Nb11 Nb17 Nb12 59.82(2)
O52 Nb18 O46 106.1(3)
O52 Nb18 O40 106.2(4)
O46 Nb18 O40 90.4(3)
O52 Nb18 O34 105.8(3)
O46 Nb18 O34 147.2(3)
O40 Nb18 O34 87.9(2)
O52 Nb18 O38 103.9(3)
O46 Nb18 O38 84.1(2)
O40 Nb18 O38 149.7(3)
O34 Nb18 O38 81.1(2)
O52 Nb18 O54 175.5(3)
O46 Nb18 O54 76.6(2)
O40 Nb18 O54 77.1(2)
O34 Nb18 O54 71.1(2)
O38 Nb18 O54 72.7(2)
O52 Nb18 Nb17 134.1(3)
O46 Nb18 Nb17 77.25(17)
O40 Nb18 Nb17 119.6(2)
O34 Nb18 Nb17 75.27(15)
O38 Nb18 Nb17 30.16(16)
O54 Nb18 Nb17 42.57(12)
O52 Nb18 Nb12 134.7(2)
O46 Nb18 Nb12 119.2(2)
O40 Nb18 Nb12 77.09(18)
O34 Nb18 Nb12 29.18(17)
O38 Nb18 Nb12 79.70(15)
O54 Nb18 Nb12 42.52(11)
Nb17 Nb18 Nb12 60.30(2)
O52 Nb18 Nb20 135.6(2)
O46 Nb18 Nb20 29.7(2)
O40 Nb18 Nb20 79.0(2)
O34 Nb18 Nb20 118.60(17)
O38 Nb18 Nb20 81.75(15)
O54 Nb18 Nb20 47.53(11)
Nb17 Nb18 Nb20 61.53(2)
Nb12 Nb18 Nb20 89.76(3)
O47 Nb19 O41 104.4(3)
O47 Nb19 O44 105.8(3)
O41 Nb19 O44 92.8(3)
O47 Nb19 O45 104.7(3)
O41 Nb19 O45 148.5(2)
O44 Nb19 O45 90.6(2)
O47 Nb19 O42 103.0(3)
O41 Nb19 O42 89.6(3)
O44 Nb19 O42 149.5(2)
O45 Nb19 O42 72.4(2)
O47 Nb19 O53 174.5(3)
O41 Nb19 O53 78.4(2)
O44 Nb19 O53 78.5(2)
O45 Nb19 O53 71.61(18)
O42 Nb19 O53 72.14(19)
O47 Nb19 Nb20 91.1(2)
O41 Nb19 Nb20 128.73(19)
O44 Nb19 Nb20 129.87(17)
O45 Nb19 Nb20 39.25(15)
O42 Nb19 Nb20 39.14(17)
O53 Nb19 Nb20 83.55(12)
O48 Nb20 O46 104.7(3)
O48 Nb20 O43 105.2(3)
O46 Nb20 O43 95.2(3)
O48 Nb20 O42 102.6(3)
O46 Nb20 O42 150.1(2)
O43 Nb20 O42 89.3(3)
O48 Nb20 O45 102.9(3)
O46 Nb20 O45 89.2(2)
O43 Nb20 O45 149.5(2)
O42 Nb20 O45 72.9(2)
O48 Nb20 O54 174.1(3)
O46 Nb20 O54 79.0(2)
O43 Nb20 O54 78.8(2)
O42 Nb20 O54 72.8(2)
O45 Nb20 O54 72.41(18)
O48 Nb20 Nb19 89.5(2)
O46 Nb20 Nb19 128.43(17)
O43 Nb20 Nb19 129.0(2)
O42 Nb20 Nb19 39.66(16)
O45 Nb20 Nb19 39.28(14)
O54 Nb20 Nb19 84.58(13)
O48 Nb20 Nb18 134.7(3)
O46 Nb20 Nb18 30.22(17)
O43 Nb20 Nb18 83.3(2)
O42 Nb20 Nb18 122.17(15)
O45 Nb20 Nb18 85.56(14)
O54 Nb20 Nb18 49.43(14)
Nb19 Nb20 Nb18 119.86(3)
Nb1 O7 Nb3 120.3(3)
Nb4 O8 Nb2 111.3(3)
Nb4 O8 Nb1 111.1(2)
Nb2 O8 Nb1 100.8(3)
Nb2 O9 Nb5 120.1(3)
Nb1 O10 Nb6 119.3(3)
Nb7 O11 Nb1 111.8(3)
Nb7 O11 Nb2 112.1(3)
Nb1 O11 Nb2 102.5(3)
Nb8 O12 Nb2 119.1(3)
Nb4 O13 Nb3 113.0(3)
Nb4 O14 Nb5 113.5(3)
Nb7 O15 Nb6 115.2(3)
Nb7 O16 Nb8 114.1(3)
Nb6 O17 Nb3 122.5(3)
Nb8 O18 Nb5 121.6(3)
Nb9 O19 Nb3 117.5(3)
Nb4 O20 Nb9 107.4(2)
Nb4 O20 Nb10 107.9(2)
Nb9 O20 Nb10 103.2(2)
Nb10 O21 Nb5 116.8(3)
Nb9 O22 Nb6 118.8(3)
Nb7 O23 Nb10 107.6(2)
Nb7 O23 Nb9 108.4(2)
Nb10 O23 Nb9 103.8(2)
Nb10 O24 Nb8 118.0(3)
Nb7 O25 Nb4 103.4(2)
Nb7 O25 Nb9 96.8(2)
Nb4 O25 Nb9 95.9(2)
Nb7 O25 Nb1 91.50(19)
Nb4 O25 Nb1 91.84(18)
Nb9 O25 Nb1 167.0(3)
Nb7 O25 Nb6 86.80(18)
Nb4 O25 Nb6 168.9(3)
Nb9 O25 Nb6 87.26(17)
Nb1 O25 Nb6 83.22(16)
Nb7 O25 Nb3 169.2(3)
Nb4 O25 Nb3 86.14(18)
Nb9 O25 Nb3 87.12(18)
Nb1 O25 Nb3 83.02(16)
Nb6 O25 Nb3 83.35(17)
Nb7 O26 Nb4 103.8(2)
Nb7 O26 Nb10 95.9(2)
Nb4 O26 Nb10 96.8(2)
Nb7 O26 Nb2 92.4(2)
Nb4 O26 Nb2 91.92(19)
Nb10 O26 Nb2 166.2(3)
Nb7 O26 Nb5 168.9(3)
Nb4 O26 Nb5 86.34(19)
Nb10 O26 Nb5 87.09(19)
Nb2 O26 Nb5 82.82(15)
Nb7 O26 Nb8 86.2(2)
Nb4 O26 Nb8 168.6(2)
Nb10 O26 Nb8 87.49(18)
Nb2 O26 Nb8 82.00(17)
Nb5 O26 Nb8 83.29(16)
Nb9 O27 Nb11 158.7(4)
Nb12 O28 Nb10 160.3(4)
Nb11 O29 Nb13 117.8(3)
Nb14 O30 Nb12 107.8(3)
Nb14 O30 Nb11 106.3(2)
Nb12 O30 Nb11 103.7(2)
Nb12 O31 Nb15 117.6(3)
Nb11 O32 Nb16 118.2(3)
Nb17 O33 Nb12 107.9(2)
Nb17 O33 Nb11 107.2(2)
Nb12 O33 Nb11 103.3(2)
Nb12 O34 Nb18 118.0(3)
Nb14 O35 Nb13 114.7(3)
Nb14 O36 Nb15 113.5(3)
Nb17 O37 Nb16 114.3(3)
Nb17 O38 Nb18 114.2(3)
Nb13 O39 Nb16 122.6(3)
Nb15 O40 Nb18 122.0(3)
Nb19 O41 Nb13 121.8(3)
Nb14 O42 Nb20 110.9(3)
Nb14 O42 Nb19 111.4(3)
Nb20 O42 Nb19 101.2(2)
Nb20 O43 Nb15 119.9(3)
Nb19 O44 Nb16 120.6(3)
Nb17 O45 Nb20 111.4(2)
Nb17 O45 Nb19 111.9(2)
Nb20 O45 Nb19 101.5(2)
Nb20 O46 Nb18 120.1(3)
Nb17 O53 Nb14 103.3(2)
Nb17 O53 Nb11 95.96(19)
Nb14 O53 Nb11 95.32(19)
Nb17 O53 Nb19 92.51(17)
Nb14 O53 Nb19 92.40(18)
Nb11 O53 Nb19 166.9(3)
Nb17 O53 Nb16 87.20(17)
Nb14 O53 Nb16 168.9(2)
Nb11 O53 Nb16 87.09(17)
Nb19 O53 Nb16 83.37(15)
Nb17 O53 Nb13 169.8(3)
Nb14 O53 Nb13 86.11(16)
Nb11 O53 Nb13 86.77(17)
Nb19 O53 Nb13 83.23(15)
Nb16 O53 Nb13 83.17(16)
Nb14 O54 Nb17 103.1(2)
Nb14 O54 Nb12 96.3(2)
Nb17 O54 Nb12 95.77(19)
Nb14 O54 Nb20 91.76(19)
Nb17 O54 Nb20 91.94(18)
Nb12 O54 Nb20 167.2(3)
Nb14 O54 Nb15 86.67(19)
Nb17 O54 Nb15 169.4(3)
Nb12 O54 Nb15 86.98(17)
Nb20 O54 Nb15 83.67(15)
Nb14 O54 Nb18 169.1(2)
Nb17 O54 Nb18 86.64(19)
Nb12 O54 Nb18 87.29(19)
Nb20 O54 Nb18 83.03(16)
Nb15 O54 Nb18 83.29(16)
N1 C1 C2 115.7(8)
C1 C2 C3 109.2(9)
C4 C3 C2 114.3(11)
C6 C5 N1 115.0(8)
C5 C6 C7 107.7(10)
C8 C7 C6 113.4(12)
N1 C9 C10 116.5(9)
C11 C10 C9 106.4(12)
C10 C11 C12 101(2)
N1 C13 C14 112.6(8)
C15 C14 C13 109.6(9)
C16 C15 C14 111.7(11)
C9 N1 C1 114.4(9)
C9 N1 C13 103.8(8)
C1 N1 C13 112.2(8)
C9 N1 C5 111.1(8)
C1 N1 C5 104.6(7)
C13 N1 C5 110.9(8)
C18 C17 N2 115.5(9)
C17 C18 C19 108.6(10)
C18 C19 C20 109.5(12)
N2 C21 C22 110.3(11)
C21 C22 C23 108.6(12)
C24 C23 C22 111.5(15)
C26 C25 N2 113.4(10)
C25 C26 C27 108.0(12)
C26 C27 C28 107.4(15)
C30 C29 N2 115.6(13)
C29 C30 C31 105.8(19)
C32 C31 C30 122(4)
C21 N2 C17 112.5(8)
C21 N2 C25 103.5(9)
C17 N2 C25 111.5(9)
C21 N2 C29 113.2(10)
C17 N2 C29 106.6(8)
C25 N2 C29 109.5(10)
C34 C33 N3 114.3(12)
C34 C33 C41 154.6(15)
N3 C33 C41 44.6(10)
C35B C34 C33 179.0(18)
C35B C34 C35A 64.3(15)
C33 C34 C35A 114.8(14)
C36 C35A C34 111.8(14)
C36 C35A C35B 58.3(14)
C34 C35A C35B 53.6(13)
C34 C35B C36 121(2)
C34 C35B C35A 62.1(15)
C36 C35B C35A 59.0(14)
C35B C36 C35A 62.7(14)
C38 C37 N3 160.8(19)
C37 C38 C39 157(2)
C40 C39 C38 107(4)
C42 C41 N3 149(3)
C42 C41 C33 155(2)
N3 C41 C33 55.2(10)
C41 C42 C43 132(2)
C46 C45 N3 144(3)
C45 C46 C47 136(4)
C46 C47 C48 107.7(17)
C41 N3 C37 102.5(14)
C41 N3 C45 119(2)
C37 N3 C45 118.2(19)
C41 N3 C33 80.1(15)
C37 N3 C33 130.9(19)
C45 N3 C33 101.2(11)
N4 C49 C50 113.1(11)
C49 C50 C51 105.2(15)
C52 C51 C50 113(3)
N4 C53 C54 108.8(10)
C55 C54 C53 104(2)
C54 C55 C56 87(3)
N4 C57 C58 113.7(10)
C59 C58 C57 105.0(12)
C60 C59 C58 111.7(18)
N4 C61 C62 112.3(9)
C61 C62 C63 107.4(15)
C64B C63 C62 100(4)
C64B C63 C64A 61(4)
C62 C63 C64A 116(3)
C63 C64A C64B 58(3)
C63 C64B C64A 61(3)
C49 N4 C57 104.2(9)
C49 N4 C53 113.2(10)
C57 N4 C53 112.4(10)
C49 N4 C61 112.5(10)
C57 N4 C61 110.2(8)
C53 N4 C61 104.7(8)
N5 C65 C66 112.4(10)
C67 C66 C65 103.5(12)
C68 C67 C66 111.5(17)
C70 C69 N5 122.0(15)
C69 C70 C71 110(2)
C69 C70 C72 152(2)
C71 C70 C72 45.0(12)
C72 C71 C70 80(3)
C71 C72 C70 55(2)
N5 C73 C74 121.1(13)
C75 C74 C73 117.4(17)
C74 C75 C76 110.4(17)
N5 C77 C78 114.6(12)
C79 C78 C77 105.8(16)
C80 C79 C78 129(3)
C73 N5 C77 115.1(11)
C73 N5 C65 110.0(11)
C77 N5 C65 105.5(11)
C73 N5 C69 107.5(10)
C77 N5 C69 107.2(10)
C65 N5 C69 111.6(10)
C82 C81 N6 116.1(9)
C81 C82 C83 107.6(10)
C82 C83 C84 111.0(14)
N6 C85 C86 111.7(12)
C87 C86 C85 107.4(15)
C86 C87 C88 109.8(17)
N6 C89 C90 113.6(13)
C89 C90 C91 96(3)
C92 C91 C90 108(4)
C94 C93 N6 114.0(19)
C93 C94 C95 93(2)
C94 C95 C96 96(2)
C89 N6 C85 113.8(13)
C89 N6 C81 110.5(11)
C85 N6 C81 104.4(8)
C89 N6 C93 116.2(11)
C85 N6 C93 103.0(10)
C81 N6 C93 108.1(10)
N7 C97 C98 112.8(12)
C97 C98 C99 108.9(14)
C10C C99 C10D 34(2)
C10C C99 C98 121(3)
C10D C99 C98 104.5(18)
C10D C10C C99 75(5)
C10C C10D C99 71(5)
C102 C101 N7 112.7(13)
C101 C102 C103 108.2(17)
C104 C103 C102 121(3)
N7 C105 C106 113.4(12)
C105 C106 C107 109.5(16)
C106 C107 C108 131(6)
C110 C109 N7 113.0(15)
C109 C110 C111 110(2)
C11F C111 C11E 73(2)
C11F C111 C110 126(4)
C11E C111 C110 116(3)
C111 C11E C11F 50(2)
C111 C11F C11E 58(3)
C97 N7 C105 108.2(12)
C97 N7 C109 114.6(12)
C105 N7 C109 108.1(10)
C97 N7 C101 108.0(11)
C105 N7 C101 113.4(13)
C109 N7 C101 104.7(12)
N8 C113 C114 108.8(19)
C115 C114 C113 93(2)
C116 C115 C114 105(2)
C118 C117 N8 114.1(19)
C117 C118 C119 98(3)
C120 C119 C118 107(2)
C122 C121 N8 111.2(18)
C123 C122 C121 103(2)
C124 C123 C122 127(3)
C126 C125 N8 131(2)
C125 C126 C127 120(2)
C128 C127 C126 96(4)
C125 N8 C117 109.9(17)
C125 N8 C113 110.2(16)
C117 N8 C113 109.0(11)
C125 N8 C121 105.7(15)
C117 N8 C121 107.2(10)
C113 N8 C121 114.7(16)
O203 C202 O204 120(3)
O203 C202 C201 110(3)
O204 C202 C201 130(3)
C202 O204 C205 121(2)
C206 C205 O204 103.1(18)
O213 C212 O214 69(4)
O213 C212 C211 170(9)
O214 C212 C211 120(8)
C212 O213 O214 59(3)
C212 O214 C215 165(5)
C212 O214 O213 51(2)
C215 O214 O213 113(4)
O214 C215 C216 133(5)
O224 C222 O223 123.7(17)
O224 C222 C221 117.4(15)
O223 C222 C221 118.9(15)

loop_
_geom_bond_atom_site_label_1
_geom_bond_atom_site_label_2
_geom_bond_distance
Nb1 O1 1.724(6)
Nb1 O7 1.927(7)
Nb1 O10 1.944(6)
Nb1 O11 2.105(6)
Nb1 O8 2.146(6)
Nb1 O25 2.513(5)
Nb1 Nb2 3.2973(12)
Nb2 O2 1.724(7)
Nb2 O9 1.933(7)
Nb2 O12 1.939(7)
Nb2 O11 2.124(6)
Nb2 O8 2.132(6)
Nb2 O26 2.510(5)
Nb2 Nb8 3.3430(12)
Nb3 O3 1.739(7)
Nb3 O7 1.957(7)
Nb3 O17 1.964(7)
Nb3 O19 2.036(6)
Nb3 O13 2.105(6)
Nb3 O25 2.569(6)
Nb3 Nb4 3.2941(10)
Nb3 Nb9 3.3315(9)
Nb4 O14 1.835(6)
Nb4 O13 1.841(6)
Nb4 O8 2.001(6)
Nb4 O20 2.027(5)
Nb4 O26 2.231(6)
Nb4 O25 2.242(5)
Nb4 Nb5 3.2952(11)
Nb4 Nb9 3.3393(9)
Nb4 Nb10 3.3565(10)
Nb5 O6 1.742(8)
Nb5 O9 1.946(7)
Nb5 O18 1.980(8)
Nb5 O21 2.059(6)
Nb5 O14 2.102(7)
Nb5 O26 2.572(6)
Nb5 Nb10 3.3345(10)
Nb6 O4 1.734(6)
Nb6 O17 1.924(7)
Nb6 O10 1.959(6)
Nb6 O22 2.021(5)
Nb6 O15 2.074(6)
Nb6 O25 2.557(5)
Nb6 Nb7 3.2977(10)
Nb6 Nb9 3.3273(10)
Nb7 O15 1.828(6)
Nb7 O16 1.829(6)
Nb7 O11 2.003(6)
Nb7 O23 2.016(5)
Nb7 O26 2.226(6)
Nb7 O25 2.230(6)
Nb7 Nb8 3.2965(11)
Nb7 Nb10 3.3278(11)
Nb7 Nb9 3.3528(10)
Nb8 O5 1.760(7)
Nb8 O12 1.938(7)
Nb8 O18 1.946(8)
Nb8 O24 2.067(6)
Nb8 O16 2.095(7)
Nb8 O26 2.584(6)
Nb8 Nb10 3.3558(13)
Nb9 O22 1.843(5)
Nb9 O19 1.858(6)
Nb9 O27 1.891(5)
Nb9 O20 2.117(5)
Nb9 O23 2.117(5)
Nb9 O25 2.254(5)
Nb9 Nb10 3.3233(9)
Nb10 O24 1.845(7)
Nb10 O21 1.855(6)
Nb10 O28 1.908(5)
Nb10 O23 2.107(5)
Nb10 O20 2.124(6)
Nb10 O26 2.257(5)
Nb11 O32 1.855(5)
Nb11 O29 1.863(5)
Nb11 O27 1.911(5)
Nb11 O30 2.124(5)
Nb11 O33 2.128(5)
Nb11 O53 2.262(5)
Nb11 Nb16 3.3249(9)
Nb11 Nb12 3.3306(10)
Nb11 Nb14 3.3348(10)
Nb11 Nb17 3.3363(9)
Nb11 Nb13 3.3396(10)
Nb12 O31 1.844(6)
Nb12 O34 1.847(6)
Nb12 O28 1.904(5)
Nb12 O30 2.110(6)
Nb12 O33 2.118(5)
Nb12 O54 2.262(5)
Nb12 Nb15 3.3291(11)
Nb12 Nb18 3.3430(11)
Nb12 Nb17 3.3430(9)
Nb12 Nb14 3.3555(11)
Nb13 O49 1.735(6)
Nb13 O39 1.942(7)
Nb13 O41 1.951(6)
Nb13 O29 2.036(6)
Nb13 O35 2.104(7)
Nb13 O53 2.588(5)
Nb13 Nb14 3.3121(12)
Nb14 O35 1.827(7)
Nb14 O36 1.831(7)
Nb14 O42 2.010(6)
Nb14 O30 2.042(5)
Nb14 O54 2.241(6)
Nb14 O53 2.250(5)
Nb14 Nb15 3.3062(12)
Nb15 O51 1.722(7)
Nb15 O40 1.943(8)
Nb15 O43 1.968(7)
Nb15 O31 2.046(6)
Nb15 O36 2.119(7)
Nb15 O54 2.565(5)
Nb16 O50 1.730(6)
Nb16 O39 1.949(6)
Nb16 O44 1.953(5)
Nb16 O32 2.019(5)
Nb16 O37 2.106(6)
Nb16 O53 2.555(5)
Nb16 Nb17 3.3074(9)
Nb17 O38 1.825(6)
Nb17 O37 1.827(6)
Nb17 O45 2.001(5)
Nb17 O33 2.017(5)
Nb17 O53 2.229(5)
Nb17 O54 2.244(5)
Nb17 Nb18 3.3123(10)
Nb18 O52 1.728(7)
Nb18 O46 1.954(6)
Nb18 O40 1.959(7)
Nb18 O34 2.051(6)
Nb18 O38 2.115(6)
Nb18 O54 2.571(6)
Nb18 Nb20 3.3593(12)
Nb19 O47 1.725(6)
Nb19 O41 1.918(6)
Nb19 O44 1.918(6)
Nb19 O45 2.131(5)
Nb19 O42 2.146(6)
Nb19 O53 2.502(5)
Nb19 Nb20 3.2981(11)
Nb20 O48 1.724(6)
Nb20 O46 1.924(7)
Nb20 O43 1.933(7)
Nb20 O42 2.122(6)
Nb20 O45 2.129(5)
Nb20 O54 2.496(5)
C1 N1 1.500(12)
C1 C2 1.526(13)
C2 C3 1.534(14)
C3 C4 1.521(16)
C5 C6 1.513(14)
C5 N1 1.547(11)
C6 C7 1.545(16)
C7 C8 1.533(19)
C9 N1 1.494(15)
C9 C10 1.544(19)
C10 C11 1.45(2)
C11 C12 1.61(4)
C13 N1 1.536(14)
C13 C14 1.561(17)
C14 C15 1.557(15)
C15 C16 1.498(17)
C17 C18 1.506(16)
C17 N2 1.521(13)
C18 C19 1.534(18)
C19 C20 1.59(2)
C21 N2 1.509(12)
C21 C22 1.555(19)
C22 C23 1.607(18)
C23 C24 1.42(3)
C25 C26 1.543(17)
C25 N2 1.544(14)
C26 C27 1.56(2)
C27 C28 1.61(2)
C29 C30 1.48(2)
C29 N2 1.550(15)
C30 C31 1.58(3)
C31 C32 1.26(4)
C33 C34 1.484(19)
C33 N3 1.595(19)
C33 C41 1.91(3)
C34 C35B 1.37(3)
C34 C35A 1.51(2)
C35A C36 1.48(2)
C35A C35B 1.54(3)
C35B C36 1.47(3)
C37 C38 1.25(2)
C37 N3 1.404(19)
C38 C39 1.40(3)
C39 C40 1.38(4)
C41 C42 1.25(2)
C41 N3 1.36(2)
C42 C43 1.55(2)
C45 C46 1.28(3)
C45 N3 1.459(14)
C46 C47 1.37(2)
C47 C48 1.53(3)
C49 N4 1.496(16)
C49 C50 1.58(2)
C50 C51 1.59(2)
C51 C52 1.38(4)
C53 N4 1.545(16)
C53 C54 1.620(18)
C54 C55 1.56(3)
C55 C56 1.67(4)
C57 N4 1.520(14)
C57 C58 1.572(17)
C58 C59 1.57(2)
C59 C60 1.30(3)
C61 N4 1.548(13)
C61 C62 1.56(2)
C62 C63 1.56(2)
C63 C64B 1.53(4)
C63 C64A 1.57(4)
C64A C64B 1.58(9)
C65 N5 1.551(18)
C65 C66 1.579(19)
C66 C67 1.57(2)
C67 C68 1.40(2)
C69 C70 1.46(3)
C69 N5 1.597(17)
C70 C71 1.57(3)
C70 C72 1.89(5)
C71 C72 1.36(4)
C73 N5 1.480(19)
C73 C74 1.55(2)
C74 C75 1.38(3)
C75 C76 1.62(3)
C77 N5 1.531(15)
C77 C78 1.54(2)
C78 C79 1.49(2)
C79 C80 1.27(3)
C81 C82 1.510(17)
C81 N6 1.537(16)
C82 C83 1.51(2)
C83 C84 1.54(2)
C85 N6 1.533(17)
C85 C86 1.60(2)
C86 C87 1.56(3)
C87 C88 1.57(2)
C89 N6 1.481(18)
C89 C90 1.48(3)
C90 C91 1.51(4)
C91 C92 1.48(4)
C93 C94 1.53(4)
C93 N6 1.71(2)
C94 C95 1.61(3)
C95 C96 1.68(3)
C97 N7 1.49(2)
C97 C98 1.524(18)
C98 C99 1.61(3)
C99 C10C 1.45(6)
C99 C10D 1.48(3)
C10C C10D 0.86(6)
C101 C102 1.46(3)
C101 N7 1.63(2)
C102 C103 1.58(3)
C103 C104 1.13(5)
C105 N7 1.521(16)
C105 C106 1.54(2)
C106 C107 1.54(2)
C107 C108 1.68(5)
C109 C110 1.53(3)
C109 N7 1.554(16)
C110 C111 1.55(2)
C111 C11F 1.25(5)
C111 C11E 1.38(4)
C11E C11F 1.56(5)
C113 N8 1.568(18)
C113 C114 1.65(4)
C114 C115 1.61(3)
C115 C116 1.49(3)
C117 C118 1.44(3)
C117 N8 1.518(16)
C118 C119 1.68(4)
C119 C120 1.50(3)
C121 C122 1.45(2)
C121 N8 1.72(3)
C122 C123 1.37(3)
C123 C124 1.34(4)
C125 C126 1.38(3)
C125 N8 1.47(2)
C126 C127 1.60(3)
C127 C128 1.41(4)
C201 C202 1.41(4)
C202 O203 1.23(3)
C202 O204 1.27(3)
O204 C205 1.41(3)
C205 C206 1.40(3)
C211 C212 1.61(5)
C212 O213 1.33(5)
C212 O214 1.46(5)
O213 O214 1.59(6)
O214 C215 1.47(4)
C215 C216 1.50(4)
C221 C222 1.50(2)
C222 O224 1.114(19)
C222 O223 1.146(19)
